data_7159267
loop_
_publ_author_name
'Filatova, Ekaterina A.'
'Ermolenko, Eugeny A.'
'Pozharskii, Alexander F.'
'Ozeryanskii, Valery A.'
'Demidov, Oleg P.'
'Chernyshev, Anatoly V.'
'Metelitsa, Anatoly V.'
'Gulevskaya, Anna V.'

_publ_section_title
;
 Synthesis, conformational stability and molecular structure of 4-aryl-
 and 4,5-diaryl-1,8-bis(dimethylamino)naphthalenes.
;
_journal_issue 16
_journal_name_full 'Organic &amp; biomolecular chemistry'
_journal_page_first 3388
_journal_page_last 3401
_journal_paper_doi 10.1039/d3ob00286a
_journal_volume 21
_journal_year 2023
_chemical_formula_moiety 'C26 H27 N2, 0.333(B0.507 F2.014), 0.667(B F3.999), 0.333(B0.493 F1.986)'
_chemical_formula_sum 'C26 H27 B F4 N2'
_chemical_formula_weight 454.30
_chemical_melting_point 519.6(5)
_space_group_crystal_system triclinic
_space_group_IT_number 2
_space_group_name_Hall '-P 1'
_space_group_name_H-M_alt 'P -1'
_atom_sites_solution_hydrogens mixed
_atom_sites_solution_primary dual
_audit_creation_date 2022-03-14
_audit_creation_method
;
Olex2 1.5
(compiled 2021.08.20 svn.r13c46975 for OlexSys, GUI svn.r6396)
;
_audit_update_record
;
2023-02-22 deposited with the CCDC.	2023-03-28 downloaded from the CCDC.
;
_cell_angle_alpha 99.3630(10)
_cell_angle_beta 95.4340(10)
_cell_angle_gamma 95.9060(10)
_cell_formula_units_Z 6
_cell_length_a 7.86640(10)
_cell_length_b 22.4348(4)
_cell_length_c 22.6910(3)
_cell_measurement_reflns_used 25876
_cell_measurement_temperature 100.02(13)
_cell_measurement_theta_max 75.9090
_cell_measurement_theta_min 2.5490
_cell_volume 3904.79(10)
_computing_cell_refinement 'CrysAlisPro 1.171.41.93a (Rigaku OD, 2020)'
_computing_data_collection 'CrysAlisPro 1.171.41.93a (Rigaku OD, 2020)'
_computing_data_reduction 'CrysAlisPro 1.171.41.93a (Rigaku OD, 2020)'
_computing_molecular_graphics 'Olex2 1.5 (Dolomanov et al., 2009)'
_computing_publication_material 'Olex2 1.5 (Dolomanov et al., 2009)'
_computing_structure_refinement 'SHELXL 2018/3 (Sheldrick, 2015)'
_computing_structure_solution 'SHELXT 2018/2 (Sheldrick, 2018)'
_diffrn_ambient_environment N~2~
_diffrn_ambient_temperature 100.02(13)
_diffrn_detector 'CCD plate'
_diffrn_detector_area_resol_mean 5.2529
_diffrn_detector_type AtlasS2
_diffrn_measured_fraction_theta_full 0.999
_diffrn_measured_fraction_theta_max 0.990
_diffrn_measurement_details
;
List of Runs (angles in degrees, time in seconds):

  # Type    Start    End  Width  t~exp~   \w     \q     \k     \f   Frames
#--------------------------------------------------------------------------
  1  \w    -87.00  -6.00   1.00    6.00    --  -40.82 125.00 -30.00   81
  2  \w    -65.00  33.00   1.00    6.00    --  -40.82  38.00 120.00   98
  3  \w   -113.00 -13.00   1.00    6.00    --  -40.82 -57.00-180.00  100
  4  \w    -69.00  32.00   1.00    6.00    --  -40.82  57.00 -30.00  101
  5  \w      6.00  82.00   1.00    6.00    --   40.82 -99.00 120.00   76
  6  \w    -21.00  73.00   1.00    6.00    --   40.82 -77.00-180.00   94
  7  \w     36.00 140.00   1.00   24.00    --  112.00 -30.00-120.00  104
  8  \w    103.00 178.00   1.00   24.00    --  112.00  77.00   0.00   75
  9  \w     33.00 146.00   1.00   24.00    --  112.00 -82.00 -60.51  113
 10  \w     36.00 109.00   1.00   24.00    --  112.00-111.00  90.00   73
 11  \w     36.00 140.00   1.00   24.00    --  112.00 -30.00-150.00  104
 12  \w     36.00 109.00   1.00   24.00    --  112.00-111.00-180.00   73
 13  \w     86.00 178.00   1.00   24.00    --  112.00  45.00-180.00   92
 14  \w     39.00 138.00   1.00   24.00    --  112.00 -45.00   0.00   99
 15  \w     36.00 145.00   1.00   24.00    --  112.00 -77.00  60.00  109
 16  \w    104.00 178.00   1.00   24.00    --  112.00 111.00 -60.00   74
 17  \w     30.00 106.00   1.00   24.00    --  112.00 -95.00-120.00   76
 18  \w     84.00 178.00   1.00   24.00    --  112.00  30.00 120.00   94
 19  \w     36.00 109.00   1.00   24.00    --  112.00-111.00 -30.00   73
 20  \w     30.00 106.00   1.00   24.00    --  112.00 -95.00  90.00   76
 21  \w    103.00 178.00   1.00   24.00    --  112.00  77.00  30.00   75
 22  \w     39.00  66.00   1.00   24.00    --  112.00 -77.00-120.00   27
 23  \w     37.00  64.00   1.00   24.00    --  112.00 -95.00-180.00   27
 24  \w     42.00 109.00   1.00   24.00    --  112.00-111.00  60.00   67
 25  \w     30.00  65.00   1.00   24.00    --  112.00 -15.00-150.00   35
 26  \w     42.00  76.00   1.00   24.00    --  112.00-111.00 150.00   34
 27  \w     83.00 109.00   1.00   24.00    --  112.00-111.00 150.00   26
 28  \w    110.00 138.00   1.00   24.00    --  112.00 111.00   0.00   28
 29  \w     51.00  78.00   1.00   24.00    --  112.00 -95.00   0.00   27
 30  \w     74.00 103.00   1.00   24.00    --  112.00 -95.00-150.00   29
 31  \w     73.00 109.00   1.00   24.00    --  112.00-111.00 -60.00   36
 32  \w    109.00 136.00   1.00   24.00    --  112.00 -77.00  30.00   27
 33  \w     52.00  89.00   1.00   24.00    --  112.00 -45.00-150.00   37
 34  \w    112.00 163.00   1.00   24.00    --  112.00  77.00  90.00   51
 35  \w     70.00 140.00   1.00   24.00    --  112.00 178.00 -30.00   70
 36  \w     89.00 128.00   1.00   24.00    --  112.00 -61.00-180.00   39
 37  \w     59.00 100.00   1.00   24.00    --  112.00 -77.00  30.00   41
 38  \w     36.00  82.00   1.00   24.00    --  112.00-111.00-120.00   46
 39  \w    107.00 132.00   1.00   24.00    --  112.00 111.00  30.00   25
 40  \w    130.00 177.00   1.00   24.00    --  112.00  77.00 -30.00   47
 41  \w     30.00  59.00   1.00   24.00    --  112.00 -95.00 -30.00   29
 42  \w    106.00 144.00   1.00   24.00    --  112.00 178.00-180.00   38
 43  \w    111.00 138.00   1.00   24.00    --  112.00 -61.00   0.00   27
 44  \w     41.00 109.00   1.00   24.00    --  112.00-111.00   0.00   68
 45  \w     42.00  71.00   1.00   24.00    --  112.00 -95.00-150.00   29
 46  \w    105.00 130.00   1.00   24.00    --  112.00 -77.00-120.00   25
 47  \w     38.00  65.00   1.00   24.00    --  112.00 -77.00 -30.00   27
 48  \w     86.00 113.00   1.00   24.00    --  112.00 -77.00 -30.00   27
 49  \w     80.00 109.00   1.00   24.00    --  112.00-111.00-150.00   29
 50  \w     69.00 107.00   1.00   24.00    --  112.00-111.00 -90.00   38
 51  \w     80.00 107.00   1.00   24.00    --  112.00-111.00  30.00   27
 52  \w    120.00 177.00   1.00   24.00    --  112.00  77.00 -60.00   57
 53  \w    116.00 146.00   1.00   24.00    --  112.00 178.00  60.00   30
 54  \w    119.00 144.00   1.00   24.00    --  112.00 178.00  90.00   25
 55  \w     74.00  96.00   1.00   24.00    --  112.00 178.00 120.00   22
;
_diffrn_measurement_device 'four-circle diffractometer'
_diffrn_measurement_device_type 'SuperNova, Dual, Cu at home/near, AtlasS2'
_diffrn_measurement_method '\w scans'
_diffrn_orient_matrix_type 'CrysAlisPro convention (1999,Acta A55,543-557)'
_diffrn_orient_matrix_UB_11 -0.1423779000
_diffrn_orient_matrix_UB_12 0.0009374000
_diffrn_orient_matrix_UB_13 0.0422031000
_diffrn_orient_matrix_UB_21 0.0049893000
_diffrn_orient_matrix_UB_22 0.0692927000
_diffrn_orient_matrix_UB_23 0.0032400000
_diffrn_orient_matrix_UB_31 -0.1377465000
_diffrn_orient_matrix_UB_32 -0.0106058000
_diffrn_orient_matrix_UB_33 -0.0548183000
_diffrn_radiation_monochromator mirror
_diffrn_radiation_probe x-ray
_diffrn_radiation_type 'Cu K\a'
_diffrn_radiation_wavelength 1.54184
_diffrn_reflns_av_R_equivalents 0.0385
_diffrn_reflns_av_unetI/netI 0.0332
_diffrn_reflns_Laue_measured_fraction_full 0.999
_diffrn_reflns_Laue_measured_fraction_max 0.990
_diffrn_reflns_limit_h_max 9
_diffrn_reflns_limit_h_min -9
_diffrn_reflns_limit_k_max 26
_diffrn_reflns_limit_k_min -27
_diffrn_reflns_limit_l_max 27
_diffrn_reflns_limit_l_min -28
_diffrn_reflns_number 72975
_diffrn_reflns_point_group_measured_fraction_full 0.999
_diffrn_reflns_point_group_measured_fraction_max 0.990
_diffrn_reflns_theta_full 67.684
_diffrn_reflns_theta_max 76.268
_diffrn_reflns_theta_min 4.023
_diffrn_source 'micro-focus sealed X-ray tube'
_diffrn_source_type 'SuperNova (Cu) X-ray Source'
_exptl_absorpt_coefficient_mu 0.728
_exptl_absorpt_correction_T_max 1.000
_exptl_absorpt_correction_T_min 0.467
_exptl_absorpt_correction_type gaussian
_exptl_absorpt_process_details
;
CrysAlisPro 1.171.41.93a (Rigaku Oxford Diffraction, 2020)
Numerical absorption correction based on gaussian integration over
a multifaceted crystal model
Empirical absorption correction using spherical harmonics,
implemented in SCALE3 ABSPACK scaling algorithm.
;
_exptl_crystal_colour colourless
_exptl_crystal_colour_primary colourless
_exptl_crystal_density_diffrn 1.159
_exptl_crystal_description plate
_exptl_crystal_F_000 1428
_exptl_crystal_preparation Luminescent
_exptl_crystal_recrystallization_method 'Re-crystallisation from solvent: Methanol'
_exptl_crystal_size_max 0.408
_exptl_crystal_size_mid 0.209
_exptl_crystal_size_min 0.057
_refine_diff_density_max 0.691
_refine_diff_density_min -0.530
_refine_diff_density_rms 0.048
_refine_ls_extinction_method none
_refine_ls_goodness_of_fit_ref 1.022
_refine_ls_hydrogen_treatment mixed
_refine_ls_matrix_type full
_refine_ls_number_parameters 1142
_refine_ls_number_reflns 16174
_refine_ls_number_restraints 54
_refine_ls_restrained_S_all 1.024
_refine_ls_R_factor_all 0.0670
_refine_ls_R_factor_gt 0.0573
_refine_ls_shift/su_max 0.001
_refine_ls_shift/su_mean 0.000
_refine_ls_structure_factor_coef Fsqd
_refine_ls_weighting_details 'w=1/[\s^2^(Fo^2^)+(0.0840P)^2^+1.5351P] where P=(Fo^2^+2Fc^2^)/3'
_refine_ls_weighting_scheme calc
_refine_ls_wR_factor_gt 0.1523
_refine_ls_wR_factor_ref 0.1610
_reflns_Friedel_coverage 0.000
_reflns_number_gt 13477
_reflns_number_total 16174
_reflns_threshold_expression 'I > 2\s(I)'
_cod_data_source_file d3ob00286a2.cif
_cod_data_source_block Structure-3a-HBF4
_cod_depositor_comments
;
The following automatic conversions were performed:

data item '_chemical_melting_point' value '246-247 deg.C' was changed
to '519.6(5)' -- it was converted from degrees Celsius (C) to kelvins
(K), the average value was taken and precision was estimated.

Automatic conversion script
Id: cif_fix_values 7556 2019-12-06 15:28:31Z antanas 

 Adding full bibliography for 7159260--7159267.cif.
;
_cod_database_code 7159267
_shelx_shelxl_version_number 2018/3
_chemical_oxdiff_formula 'C26 H27 B F4 N2'
_shelx_space_group_comment
;
The symmetry employed for this shelxl refinement is uniquely defined
by the following loop, which should always be used as a source of
symmetry information in preference to the above space-group names.
They are only intended as comments.
;
_shelx_estimated_absorpt_t_max 0.960
_shelx_estimated_absorpt_t_min 0.756
_olex2_refinement_description
;
1. Fixed Uiso
 At 1.2 times of:
  All C(H) groups
 At 1.5 times of:
  All C(H,H,H) groups
2. Uiso/Uaniso restraints and constraints
Uanis(F18) \\sim Ueq, Uanis(F15) \\sim Ueq, Uanis(F8) \\sim Ueq, Uanis(F17)
\\sim Ueq, Uanis(F8A) \\sim Ueq, Uanis(F14) \\sim Ueq, Uanis(F13) \\sim Ueq,
Uanis(F6) \\sim Ueq, Uanis(F6A) \\sim Ueq: with sigma of 0.01 and sigma for
terminal atoms of 0.02
Uanis(F11A) = Uanis(F11)
Uanis(C67A) = Uanis(C67)
Uanis(C15A) = Uanis(C15)
Uanis(C11A) = Uanis(C11) = Uanis(C62B) = Uanis(C62A)
Uanis(C12A) = Uanis(C12)
Uanis(C16A) = Uanis(C16)
3. Others
 Sof(F1A)=Sof(F3A)=Sof(B1A)=Sof(F4A)=Sof(F2A)=1-FVAR(1)
 Sof(F4)=Sof(F1)=Sof(B1)=Sof(F3)=Sof(F2)=FVAR(1)
 Sof(F10A)=Sof(F9A)=Sof(F11A)=1-FVAR(2)
 Sof(F9)=Sof(F10)=Sof(F11)=FVAR(2)
 Sof(C63A)=Sof(H63A)=Sof(C64A)=Sof(H64A)=Sof(C65A)=Sof(H65A)=Sof(C66A)=
 Sof(H66A)=Sof(C67A)=Sof(H67A)=1-FVAR(3)
 Sof(C63)=Sof(H63)=Sof(C64)=Sof(H64)=Sof(C65)=Sof(H65)=Sof(C66)=Sof(H66)=
 Sof(C67)=Sof(H67)=FVAR(3)
 Sof(C16A)=Sof(H16A)=Sof(C12A)=Sof(H12A)=Sof(C15A)=Sof(H15A)=Sof(C14A)=
 Sof(H14A)=Sof(C13A)=Sof(H13A)=1-FVAR(4)
 Sof(C16)=Sof(H16)=Sof(C12)=Sof(H12)=Sof(C15)=Sof(H15)=Sof(C14)=Sof(H14)=
 Sof(C13)=Sof(H13)=FVAR(4)
 Sof(C11A)=1-FVAR(5)
 Sof(C11)=FVAR(5)
 Sof(C62B)=1-FVAR(6)
 Sof(C62A)=FVAR(6)
4.a Aromatic/amide H refined with riding coordinates:
 C34(H34), C33(H33), C54(H54), C7(H7), C28(H28), C29(H29), C42(H42), C8(H8),
 C3(H3), C48(H48), C2(H2A), C38(H38), C44(H44), C22(H22), C41(H41), C40(H40),
 C47(H47), C60(H60), C39(H39), C69(H69), C16(H16), C73(H73), C71(H71), C70(H70),
  C59(H59), C45(H45), C18(H18), C46(H46), C72(H72), C12(H12), C21(H21),
 C19(H19), C20(H20), C15(H15), C14(H14), C13(H13), C63(H63), C64(H64), C65(H65),
  C66(H66), C67(H67), C63A(H63A), C64A(H64A), C65A(H65A), C66A(H66A),
 C67A(H67A), C16A(H16A), C12A(H12A), C15A(H15A), C14A(H14A), C13A(H13A)
4.b Idealised Me refined as rotating group:
 C78(H78A,H78B,H78C), C75(H75A,H75B,H75C), C76(H76A,H76B,H76C), C51(H51A,H51B,
 H51C), C26(H26A,H26B,H26C), C77(H77A,H77B,H77C), C52(H52A,H52B,H52C), C25(H25A,
 H25B,H25C), C49(H49A,H49B,H49C), C23(H23A,H23B,H23C), C50(H50A,H50B,H50C),
 C24(H24A,H24B,H24C)
;
_smtbx_masks_void_probe_radius 1.2
_smtbx_masks_void_truncation_radius 1.2
_olex2_submission_special_instructions 'No special instructions were received'
_oxdiff_exptl_absorpt_empirical_details
;
Empirical correction (ABSPACK) includes:
- Absorption correction using spherical harmonics
- Frame scaling
;
_oxdiff_exptl_absorpt_empirical_full_max 1.486
_oxdiff_exptl_absorpt_empirical_full_min 0.794

loop_
_space_group_symop_operation_xyz
'x, y, z'
'-x, -y, -z'

loop_
_atom_site_label
_atom_site_type_symbol
_atom_site_fract_x
_atom_site_fract_y
_atom_site_fract_z
_atom_site_U_iso_or_equiv
_atom_site_adp_type
_atom_site_occupancy
_atom_site_site_symmetry_order
_atom_site_calc_flag
_atom_site_refinement_flags_posn
_atom_site_refinement_flags_adp
_atom_site_refinement_flags_occupancy
_atom_site_disorder_assembly
_atom_site_disorder_group
N5 N 0.22870(15) 0.10035(6) 0.56715(5) 0.0230(2) Uani 1 1 d . . . . .
N6 N 0.50884(16) 0.11530(6) 0.63765(6) 0.0246(3) Uani 1 1 d . . . . .
F4 F 0.7320(12) -0.0318(4) 0.8803(4) 0.084(3) Uani 0.507(5) 1 d . . P A 1
F7 F -0.346(3) 0.1418(3) 0.4692(8) 0.047(3) Uani 0.45(4) 1 d . . . B 2
N4 N 0.16569(16) 0.08497(6) 0.30461(5) 0.0244(3) Uani 1 1 d . . . . .
N2 N 0.81993(17) 0.10604(7) 0.98037(6) 0.0299(3) Uani 1 1 d . . . . .
N3 N -0.11278(17) 0.08383(7) 0.23781(6) 0.0293(3) Uani 1 1 d . . . . .
N1 N 0.54284(18) 0.11673(8) 0.91830(6) 0.0380(3) Uani 1 1 d . . . . .
C35 C 0.14408(18) 0.14562(7) 0.33592(6) 0.0217(3) Uani 1 1 d . . . . .
F12 F -0.0700(3) 0.06399(9) 0.78668(8) 0.0842(5) Uani 1 1 d . . . . .
C27 C -0.14036(18) 0.14170(7) 0.27337(6) 0.0245(3) Uani 1 1 d . . . . .
C74 C 0.33640(18) 0.20102(7) 0.62981(7) 0.0238(3) Uani 1 1 d . . . . .
C36 C -0.01175(17) 0.17039(7) 0.32132(6) 0.0222(3) Uani 1 1 d . . . . .
C34 C 0.26984(18) 0.17700(7) 0.37913(7) 0.0247(3) Uani 1 1 d . . . . .
H34 H 0.369670 0.158912 0.389887 0.030 Uiso 1 1 calc R U . . .
C53 C 0.20443(18) 0.16340(7) 0.58877(6) 0.0228(3) Uani 1 1 d . . . . .
C32 C 0.10210(18) 0.26197(7) 0.39587(7) 0.0249(3) Uani 1 1 d . . . . .
C61 C 0.49196(19) 0.18009(7) 0.65217(7) 0.0261(3) Uani 1 1 d . . . . .
C31 C -0.03928(18) 0.22725(7) 0.35574(7) 0.0239(3) Uani 1 1 d . . . . .
C33 C 0.25010(18) 0.23596(7) 0.40731(7) 0.0257(3) Uani 1 1 d . . . . .
H33 H 0.341277 0.258526 0.435031 0.031 Uiso 1 1 calc R U . . .
C54 C 0.05727(19) 0.18535(7) 0.56942(7) 0.0274(3) Uani 1 1 d . . . . .
H54 H -0.022764 0.161236 0.538559 0.033 Uiso 1 1 calc R U . . .
C7 C 0.90607(19) 0.23965(7) 1.10606(7) 0.0278(3) Uani 1 1 d . . . . .
H7 H 0.997883 0.257490 1.136006 0.033 Uiso 1 1 calc R U . . .
C37 C -0.26926(18) 0.29316(7) 0.39377(8) 0.0293(3) Uani 1 1 d . . . . .
C28 C -0.28666(19) 0.16737(8) 0.26118(7) 0.0296(3) Uani 1 1 d . . . . .
H28 H -0.364163 0.150538 0.226368 0.036 Uiso 1 1 calc R U . . .
C6 C 0.75683(19) 0.26677(7) 1.10275(7) 0.0265(3) Uani 1 1 d . . . . .
C1 C 0.5163(2) 0.16908(8) 0.96322(7) 0.0299(3) Uani 1 1 d . . . . .
C9 C 0.79962(19) 0.16225(7) 1.02125(7) 0.0261(3) Uani 1 1 d . . . . .
C43 C 0.10689(18) 0.32850(7) 0.41772(8) 0.0287(3) Uani 1 1 d . . . . .
C17 C 0.75978(19) 0.32672(8) 1.14260(8) 0.0309(3) Uani 1 1 d . . . . .
C29 C -0.32237(19) 0.21853(8) 0.30004(8) 0.0308(3) Uani 1 1 d . . . . .
H29 H -0.429576 0.233675 0.293139 0.037 Uiso 1 1 calc R U . . .
C57 C 0.31228(19) 0.26337(7) 0.64900(7) 0.0277(3) Uani 1 1 d . . . . .
C42 C -0.25785(19) 0.28576(8) 0.45381(8) 0.0317(3) Uani 1 1 d . . . . .
H42 H -0.202606 0.253238 0.465780 0.038 Uiso 1 1 calc R U . . .
C30 C -0.20644(19) 0.24763(7) 0.34809(7) 0.0269(3) Uani 1 1 d . . . . .
C10 C 0.64407(19) 0.18907(7) 1.01350(7) 0.0265(3) Uani 1 1 d . . . . .
C8 C 0.9267(2) 0.18651(7) 1.06660(7) 0.0279(3) Uani 1 1 d . . . . .
H8 H 1.028442 0.167531 1.071404 0.033 Uiso 1 1 calc R U . . .
C5 C 0.61601(19) 0.23990(7) 1.05804(7) 0.0265(3) Uani 1 1 d . . . . .
C4 C 0.4498(2) 0.26157(8) 1.05519(7) 0.0301(3) Uani 1 1 d . . . . .
C55 C 0.0250(2) 0.24339(7) 0.59519(8) 0.0312(3) Uani 1 1 d . . . . .
C3 C 0.3361(2) 0.24183(8) 1.00400(8) 0.0327(3) Uani 1 1 d . . . . .
H3 H 0.230651 0.258814 1.000332 0.039 Uiso 1 1 calc R U . . .
C48 C 0.1367(2) 0.35394(8) 0.47843(8) 0.0342(4) Uani 1 1 d . . . . .
H48 H 0.146813 0.328374 0.507780 0.041 Uiso 1 1 calc R U . . .
C58 C 0.4561(2) 0.30473(8) 0.68022(8) 0.0335(4) Uani 1 1 d . . . . .
C2 C 0.3714(2) 0.19733(8) 0.95707(7) 0.0334(4) Uani 1 1 d . . . . .
H2A H 0.294517 0.186892 0.921077 0.040 Uiso 1 1 calc R U . . .
C78 C 0.6648(2) 0.10306(8) 0.60838(8) 0.0323(3) Uani 1 1 d . . . . .
H78A H 0.671831 0.125578 0.574962 0.048 Uiso 1 1 calc R U . . .
H78B H 0.659028 0.059370 0.593076 0.048 Uiso 1 1 calc R U . . .
H78C H 0.766860 0.116104 0.637714 0.048 Uiso 1 1 calc R U . . .
C75 C 0.0886(2) 0.05667(7) 0.57992(9) 0.0343(4) Uani 1 1 d . . . . .
H75A H 0.073725 0.065215 0.622745 0.051 Uiso 1 1 calc R U . . .
H75B H 0.117989 0.015135 0.569515 0.051 Uiso 1 1 calc R U . . .
H75C H -0.018587 0.060727 0.555956 0.051 Uiso 1 1 calc R U . . .
C38 C -0.3554(2) 0.34021(8) 0.37664(9) 0.0370(4) Uani 1 1 d . . . . .
H38 H -0.367839 0.344973 0.335673 0.044 Uiso 1 1 calc R U . . .
F8 F -0.347(5) 0.0416(10) 0.4651(17) 0.051(7) Uani 0.25(4) 1 d . U . B 2
C76 C 0.2557(2) 0.08945(9) 0.50253(7) 0.0351(4) Uani 1 1 d . . . . .
H76A H 0.150837 0.095147 0.478175 0.053 Uiso 1 1 calc R U . . .
H76B H 0.282702 0.047756 0.490971 0.053 Uiso 1 1 calc R U . . .
H76C H 0.351334 0.118247 0.495816 0.053 Uiso 1 1 calc R U . . .
C11 C 0.3884(9) 0.3044(6) 1.1038(6) 0.0268(10) Uani 0.52(4) 1 d . . P C 2
C44 C 0.0957(2) 0.36694(8) 0.37552(9) 0.0377(4) Uani 1 1 d . . . . .
H44 H 0.075720 0.349984 0.333935 0.045 Uiso 1 1 calc R U . . .
C51 C 0.1576(3) 0.03919(8) 0.34469(7) 0.0369(4) Uani 1 1 d . . . . .
H51A H 0.260791 0.046764 0.373899 0.055 Uiso 1 1 calc R U . . .
H51B H 0.151290 -0.001622 0.320717 0.055 Uiso 1 1 calc R U . . .
H51C H 0.055270 0.042109 0.366017 0.055 Uiso 1 1 calc R U . . .
C68 C 0.46179(19) 0.37229(8) 0.68673(9) 0.0365(4) Uani 1 1 d . . . . .
F9 F 0.0616(4) 0.11094(14) 0.72024(9) 0.0880(9) Uani 0.776(4) 1 d . . P D 1
C22 C 0.8049(2) 0.33282(9) 1.20414(8) 0.0365(4) Uani 1 1 d . . . . .
H22 H 0.826867 0.298109 1.221357 0.044 Uiso 1 1 calc R U . . .
C41 C -0.3264(2) 0.32547(9) 0.49636(9) 0.0378(4) Uani 1 1 d . . . . .
H41 H -0.318342 0.319924 0.537115 0.045 Uiso 1 1 calc R U . . .
C40 C -0.4068(2) 0.37328(9) 0.47913(10) 0.0410(4) Uani 1 1 d . . . . .
H40 H -0.450631 0.401225 0.508296 0.049 Uiso 1 1 calc R U . . .
F10 F 0.1468(3) 0.13560(16) 0.81905(11) 0.0856(9) Uani 0.776(4) 1 d . . P D 1
C47 C 0.1518(2) 0.41684(9) 0.49626(10) 0.0432(4) Uani 1 1 d . . . . .
H47 H 0.169776 0.433923 0.537823 0.052 Uiso 1 1 calc R U . . .
C60 C 0.6208(2) 0.21976(8) 0.68697(8) 0.0365(4) Uani 1 1 d . . . . .
H60 H 0.720852 0.204994 0.703143 0.044 Uiso 1 1 calc R U . . .
C39 C -0.4228(2) 0.38008(8) 0.41942(10) 0.0423(4) Uani 1 1 d . . . . .
H39 H -0.480271 0.412179 0.407533 0.051 Uiso 1 1 calc R U . . .
C69 C 0.4364(2) 0.39846(8) 0.63590(10) 0.0394(4) Uani 1 1 d . . . . .
H69 H 0.402800 0.373188 0.597875 0.047 Uiso 1 1 calc R U . . .
C26 C 0.9716(2) 0.11154(10) 0.94680(8) 0.0382(4) Uani 1 1 d . . . . .
H26A H 0.971434 0.147817 0.927888 0.057 Uiso 1 1 calc R U . . .
H26B H 0.966924 0.075347 0.915727 0.057 Uiso 1 1 calc R U . . .
H26C H 1.076895 0.115091 0.974566 0.057 Uiso 1 1 calc R U . . .
C16 C 0.3929(7) 0.2798(3) 1.1651(3) 0.0339(9) Uani 0.77(2) 1 d . . P C 1
H16 H 0.450812 0.246077 1.172079 0.041 Uiso 0.77(2) 1 calc R U P C 1
C73 C 0.5086(2) 0.40994(9) 0.74256(10) 0.0437(5) Uani 1 1 d . . . . .
H73 H 0.526069 0.392654 0.777871 0.052 Uiso 1 1 calc R U . . .
F11 F -0.0988(3) 0.16313(13) 0.78397(14) 0.0825(8) Uani 0.776(4) 1 d . . P D 1
C71 C 0.5064(2) 0.49890(9) 0.69527(11) 0.0474(5) Uani 1 1 d . . . . .
H71 H 0.522367 0.541863 0.698118 0.057 Uiso 1 1 calc R U . . .
C77 C 0.4968(3) 0.08484(9) 0.69050(8) 0.0402(4) Uani 1 1 d . . . . .
H77A H 0.599217 0.098844 0.719475 0.060 Uiso 1 1 calc R U . . .
H77B H 0.489260 0.040691 0.677628 0.060 Uiso 1 1 calc R U . . .
H77C H 0.393947 0.094809 0.709406 0.060 Uiso 1 1 calc R U . . .
C52 C 0.3207(2) 0.08327(10) 0.27234(9) 0.0435(4) Uani 1 1 d . . . . .
H52A H 0.324783 0.115185 0.247534 0.065 Uiso 1 1 calc R U . . .
H52B H 0.315971 0.043447 0.246586 0.065 Uiso 1 1 calc R U . . .
H52C H 0.423777 0.090057 0.301553 0.065 Uiso 1 1 calc R U . . .
C70 C 0.4596(2) 0.46165(9) 0.63991(11) 0.0449(5) Uani 1 1 d . . . . .
H70 H 0.443332 0.479080 0.604639 0.054 Uiso 1 1 calc R U . . .
C59 C 0.6050(2) 0.28218(9) 0.69873(9) 0.0408(4) Uani 1 1 d . . . . .
H59 H 0.699218 0.309609 0.719984 0.049 Uiso 1 1 calc R U . . .
B2 B -0.3149(2) 0.08515(9) 0.43358(8) 0.0264(3) Uani 1 1 d . . . . .
C25 C 0.8201(3) 0.05351(9) 1.01268(9) 0.0473(5) Uani 1 1 d . . . . .
H25A H 0.922915 0.059405 1.041939 0.071 Uiso 1 1 calc R U . . .
H25B H 0.820353 0.015996 0.983746 0.071 Uiso 1 1 calc R U . . .
H25C H 0.717060 0.050497 1.033670 0.071 Uiso 1 1 calc R U . . .
C49 C -0.2497(2) 0.03416(9) 0.24033(10) 0.0458(5) Uani 1 1 d . . . . .
H49A H -0.267693 0.033200 0.282331 0.069 Uiso 1 1 calc R U . . .
H49B H -0.215202 -0.004821 0.222186 0.069 Uiso 1 1 calc R U . . .
H49C H -0.356707 0.041193 0.218149 0.069 Uiso 1 1 calc R U . . .
C45 C 0.1133(3) 0.42958(9) 0.39321(11) 0.0466(5) Uani 1 1 d . . . . .
H45 H 0.106476 0.455240 0.363848 0.056 Uiso 1 1 calc R U . . .
C18 C 0.7294(3) 0.37832(9) 1.11837(10) 0.0442(4) Uani 1 1 d . . . . .
H18 H 0.699112 0.374718 1.076302 0.053 Uiso 1 1 calc R U . . .
C46 C 0.1408(2) 0.45474(8) 0.45380(11) 0.0466(5) Uani 1 1 d . . . . .
H46 H 0.152135 0.497637 0.466159 0.056 Uiso 1 1 calc R U . . .
C72 C 0.5295(2) 0.47315(9) 0.74625(11) 0.0479(5) Uani 1 1 d . . . . .
H72 H 0.560095 0.498663 0.784297 0.057 Uiso 1 1 calc R U . . .
C12 C 0.3016(7) 0.3488(3) 1.1015(3) 0.0376(10) Uani 0.77(2) 1 d . . P C 1
H12 H 0.298506 0.362370 1.063955 0.045 Uiso 0.77(2) 1 calc R U P C 1
C21 C 0.8182(2) 0.38996(10) 1.24082(10) 0.0475(5) Uani 1 1 d . . . . .
H21 H 0.848700 0.393936 1.282915 0.057 Uiso 1 1 calc R U . . .
F1 F 0.6746(7) -0.09003(19) 0.95301(13) 0.0844(17) Uani 0.507(5) 1 d . . P A 1
F6 F -0.204(5) 0.0837(5) 0.3918(13) 0.066(8) Uani 0.23(2) 1 d . U . B 1
C23 C 0.4028(2) 0.06609(10) 0.91198(11) 0.0541(6) Uani 1 1 d . . . . .
H23A H 0.378179 0.058852 0.951930 0.081 Uiso 1 1 calc R U . . .
H23B H 0.438176 0.029199 0.889429 0.081 Uiso 1 1 calc R U . . .
H23C H 0.299345 0.076620 0.890395 0.081 Uiso 1 1 calc R U . . .
C19 C 0.7427(3) 0.43485(10) 1.15488(13) 0.0562(6) Uani 1 1 d . . . . .
H19 H 0.721211 0.469650 1.137762 0.067 Uiso 1 1 calc R U . . .
B1 B 0.6502(19) -0.0870(10) 0.8933(7) 0.032(4) Uani 0.507(5) 1 d . . P A 1
F3 F 0.6114(6) -0.13059(15) 0.84558(11) 0.0652(12) Uani 0.507(5) 1 d . . P A 2
C20 C 0.7871(3) 0.44072(10) 1.21599(12) 0.0558(6) Uani 1 1 d . . . . .
H20 H 0.796195 0.479502 1.240974 0.067 Uiso 1 1 calc R U . . .
C15 C 0.3262(6) 0.3119(3) 1.2122(3) 0.0430(12) Uani 0.77(2) 1 d . . P C 1
H15 H 0.335850 0.299447 1.250288 0.052 Uiso 0.77(2) 1 calc R U P C 1
C50 C -0.0842(3) 0.08892(13) 0.17495(8) 0.0526(6) Uani 1 1 d . . . . .
H50A H -0.188771 0.099426 0.154035 0.079 Uiso 1 1 calc R U . . .
H50B H -0.056014 0.049964 0.154197 0.079 Uiso 1 1 calc R U . . .
H50C H 0.011214 0.120742 0.175159 0.079 Uiso 1 1 calc R U . . .
C14 C 0.2447(7) 0.3626(4) 1.2048(4) 0.0430(15) Uani 0.77(2) 1 d . . P C 1
H14 H 0.198126 0.384660 1.237631 0.052 Uiso 0.77(2) 1 calc R U P C 1
C13 C 0.2316(10) 0.3806(4) 1.1491(4) 0.0438(18) Uani 0.77(2) 1 d . . P C 1
H13 H 0.174568 0.414966 1.143491 0.053 Uiso 0.77(2) 1 calc R U P C 1
C24 C 0.5759(3) 0.13366(14) 0.86008(9) 0.0605(7) Uani 1 1 d . . . . .
H24A H 0.472287 0.147215 0.841601 0.091 Uiso 1 1 calc R U . . .
H24B H 0.606531 0.098331 0.833539 0.091 Uiso 1 1 calc R U . . .
H24C H 0.670925 0.166718 0.866316 0.091 Uiso 1 1 calc R U . . .
B3 B 0.0134(3) 0.11936(13) 0.77633(10) 0.0461(5) Uani 1 1 d . . . . .
F2 F 0.4828(4) -0.09147(17) 0.8741(2) 0.0801(14) Uani 0.507(5) 1 d . . P A 1
F13 F -0.320(3) 0.0773(5) 0.3712(2) 0.087(4) Uani 0.43(2) 1 d . U . B 3
F6A F -0.1418(11) 0.0919(4) 0.4277(14) 0.057(5) Uani 0.41(3) 1 d . U . B 2
F8A F -0.411(2) 0.0322(3) 0.4427(9) 0.058(3) Uani 0.57(4) 1 d . U . B 3
F7A F -0.3888(9) 0.1350(6) 0.4509(9) 0.0461(18) Uani 0.53(4) 1 d . . . B 1
F1A F 0.6930(9) -0.0302(3) 0.8727(3) 0.0461(13) Uani 0.493(5) 1 d . . P A 2
F3A F 0.5043(5) -0.0739(2) 0.9231(2) 0.0833(18) Uani 0.493(5) 1 d . . P A 2
B1A B 0.645(2) -0.0814(10) 0.8924(6) 0.031(4) Uani 0.493(5) 1 d . . P A 2
F4A F 0.7761(4) -0.09240(13) 0.93140(15) 0.0508(10) Uani 0.493(5) 1 d . . P A 2
F2A F 0.7189(6) -0.13547(17) 0.8626(2) 0.0755(14) Uani 0.493(5) 1 d . . P A 1
F10A F 0.0655(15) 0.1606(5) 0.8270(3) 0.082(3) Uani 0.224(4) 1 d . . P D 2
F9A F 0.1651(10) 0.1109(4) 0.7491(4) 0.067(2) Uani 0.224(4) 1 d . . P D 2
F11A F -0.1040(11) 0.1385(5) 0.7458(5) 0.0825(8) Uani 0.224(4) 1 d . . P D 2
H5 H 0.365(4) 0.0985(14) 0.5960(13) 0.069(8) Uiso 1 1 d . . . . .
H4 H 0.027(4) 0.0771(14) 0.2667(13) 0.070(9) Uiso 1 1 d . . . . .
H2 H 0.692(4) 0.0997(15) 0.9492(14) 0.084(10) Uiso 1 1 d . . . . .
F15 F -0.157(2) 0.0871(7) 0.4610(12) 0.068(8) Uani 0.38(3) 1 d . U . B 3
F14 F -0.4447(12) 0.0424(8) 0.4078(10) 0.067(7) Uani 0.179(16) 1 d . U . B 1
F17 F -0.409(2) 0.0834(7) 0.3819(6) 0.091(5) Uani 0.337(18) 1 d . U . B 2
F18 F -0.234(4) 0.0673(7) 0.4849(3) 0.059(6) Uani 0.237(17) 1 d . U . B 1
C63 C -0.0124(18) 0.3742(6) 0.6581(7) 0.032(2) Uani 0.36(2) 1 d . . P E 1
H63 H -0.032342 0.370826 0.615718 0.039 Uiso 0.36(2) 1 calc R U P E 1
C64 C -0.0809(11) 0.4199(4) 0.6960(8) 0.032(2) Uani 0.36(2) 1 d . . P E 1
H64 H -0.147544 0.447152 0.679084 0.038 Uiso 0.36(2) 1 calc R U P E 1
C65 C -0.0511(14) 0.4249(5) 0.7576(8) 0.038(3) Uani 0.36(2) 1 d . . P E 1
H65 H -0.095298 0.456200 0.783002 0.046 Uiso 0.36(2) 1 calc R U P E 1
C66 C 0.0414(15) 0.3851(6) 0.7821(8) 0.042(3) Uani 0.36(2) 1 d . . P E 1
H66 H 0.061067 0.388377 0.824532 0.051 Uiso 0.36(2) 1 calc R U P E 1
C67 C 0.109(2) 0.3384(9) 0.7437(8) 0.0370(16) Uani 0.36(2) 1 d . . P E 1
H67 H 0.171396 0.310204 0.761035 0.044 Uiso 0.36(2) 1 calc R U P E 1
C62A C 0.0839(5) 0.3366(3) 0.6661(4) 0.0268(10) Uani 0.66(2) 1 d . . P E 2
C56A C 0.1445(2) 0.28177(7) 0.63607(8) 0.0310(3) Uani 1 1 d . . . . .
H55 H -0.086(3) 0.2551(10) 0.5864(10) 0.039(6) Uiso 1 1 d . . . . .
C63A C -0.0152(9) 0.3732(3) 0.6362(5) 0.0322(14) Uani 0.64(2) 1 d . . P E 2
H63A H -0.032266 0.366172 0.593545 0.055(12) Uiso 0.64(2) 1 calc R . P E 2
C64A C -0.0892(8) 0.4200(2) 0.6691(6) 0.0404(17) Uani 0.64(2) 1 d . . P E 2
H64A H -0.158628 0.444345 0.648890 0.042(9) Uiso 0.64(2) 1 calc R . P E 2
C65A C -0.0609(7) 0.4306(3) 0.7307(6) 0.0426(19) Uani 0.64(2) 1 d . . P E 2
H65A H -0.110242 0.462671 0.753099 0.059(12) Uiso 0.64(2) 1 calc R . P E 2
C66A C 0.0381(10) 0.3952(4) 0.7602(5) 0.0470(17) Uani 0.64(2) 1 d . . P E 2
H66A H 0.057548 0.403473 0.802874 0.062(18) Uiso 0.64(2) 1 calc R . P E 2
C67A C 0.1095(11) 0.3480(5) 0.7289(5) 0.0370(16) Uani 0.64(2) 1 d . . P E 2
H67A H 0.175859 0.323313 0.749816 0.040(9) Uiso 0.64(2) 1 calc R . P E 2
C16A C 0.393(3) 0.2873(12) 1.1520(10) 0.0339(9) Uani 0.23(2) 1 d . . P C 2
H16A H 0.446318 0.252750 1.159425 0.07(4) Uiso 0.23(2) 1 calc R . P C 2
C12A C 0.304(3) 0.3545(10) 1.0854(10) 0.0376(10) Uani 0.23(2) 1 d . . P C 2
H12A H 0.298530 0.362042 1.045248 0.020(18) Uiso 0.23(2) 1 calc R . P C 2
C15A C 0.306(2) 0.3253(11) 1.1994(9) 0.0430(12) Uani 0.23(2) 1 d . . P C 2
H15A H 0.298257 0.314252 1.237823 0.14(8) Uiso 0.23(2) 1 calc R . P C 2
C14A C 0.240(2) 0.3764(9) 1.1850(14) 0.040(5) Uani 0.23(2) 1 d . . P C 2
H14A H 0.197454 0.402817 1.215713 0.03(2) Uiso 0.23(2) 1 calc R . P C 2
C13A C 0.233(4) 0.3904(15) 1.1300(17) 0.051(7) Uani 0.23(2) 1 d . . P C 2
H13A H 0.180450 0.424756 1.121512 0.04(2) Uiso 0.23(2) 1 calc R . P C 2
C11A C 0.3810(9) 0.2934(6) 1.1099(6) 0.0268(10) Uani 0.48(4) 1 d . . P C 1
C62B C 0.0860(10) 0.3335(5) 0.6837(7) 0.0268(10) Uani 0.34(2) 1 d . . P E 1

loop_
_atom_site_aniso_label
_atom_site_aniso_U_11
_atom_site_aniso_U_22
_atom_site_aniso_U_33
_atom_site_aniso_U_23
_atom_site_aniso_U_13
_atom_site_aniso_U_12
N5 0.0205(6) 0.0225(6) 0.0250(6) 0.0018(5) 0.0020(4) 0.0019(4)
N6 0.0210(6) 0.0259(6) 0.0286(6) 0.0071(5) 0.0024(5) 0.0065(5)
F4 0.111(6) 0.081(4) 0.050(3) 0.006(2) 0.032(3) -0.047(3)
F7 0.061(7) 0.0289(16) 0.054(4) 0.002(2) 0.025(4) 0.006(2)
N4 0.0201(6) 0.0297(7) 0.0231(6) 0.0041(5) 0.0019(4) 0.0030(5)
N2 0.0260(6) 0.0335(7) 0.0272(6) -0.0035(5) 0.0044(5) 0.0017(5)
N3 0.0232(6) 0.0394(8) 0.0219(6) 0.0001(5) -0.0022(5) 0.0004(5)
N1 0.0240(6) 0.0536(10) 0.0292(7) -0.0097(6) -0.0008(5) 0.0014(6)
C35 0.0178(6) 0.0248(7) 0.0225(6) 0.0066(5) 0.0006(5) -0.0001(5)
F12 0.1061(14) 0.0707(11) 0.0726(10) 0.0015(8) 0.0320(9) -0.0061(10)
C27 0.0191(6) 0.0306(8) 0.0232(6) 0.0074(6) -0.0002(5) -0.0025(5)
C74 0.0191(6) 0.0242(7) 0.0273(7) 0.0031(5) 0.0024(5) 0.0022(5)
C36 0.0162(6) 0.0271(7) 0.0235(6) 0.0087(5) 0.0002(5) -0.0011(5)
C34 0.0173(6) 0.0282(7) 0.0281(7) 0.0067(6) -0.0035(5) 0.0027(5)
C53 0.0205(6) 0.0214(7) 0.0263(7) 0.0049(5) 0.0019(5) 0.0008(5)
C32 0.0181(6) 0.0247(7) 0.0313(7) 0.0068(6) -0.0009(5) -0.0002(5)
C61 0.0202(7) 0.0262(7) 0.0304(7) 0.0011(6) 0.0014(5) 0.0038(5)
C31 0.0172(6) 0.0246(7) 0.0299(7) 0.0095(6) -0.0015(5) -0.0008(5)
C33 0.0173(6) 0.0260(7) 0.0315(7) 0.0051(6) -0.0050(5) -0.0016(5)
C54 0.0218(7) 0.0240(7) 0.0339(7) 0.0048(6) -0.0046(6) -0.0017(5)
C7 0.0228(7) 0.0275(8) 0.0294(7) 0.0004(6) -0.0046(6) -0.0007(6)
C37 0.0154(6) 0.0260(7) 0.0459(9) 0.0082(6) -0.0002(6) -0.0003(5)
C28 0.0199(7) 0.0360(8) 0.0312(7) 0.0096(6) -0.0057(6) -0.0026(6)
C6 0.0218(7) 0.0264(7) 0.0286(7) 0.0011(6) -0.0007(6) -0.0007(5)
C1 0.0222(7) 0.0383(9) 0.0258(7) 0.0001(6) 0.0012(6) -0.0023(6)
C9 0.0227(7) 0.0286(8) 0.0252(7) 0.0011(6) 0.0033(5) -0.0005(6)
C43 0.0142(6) 0.0259(8) 0.0449(9) 0.0067(6) -0.0006(6) -0.0007(5)
C17 0.0181(7) 0.0292(8) 0.0415(9) -0.0024(7) 0.0020(6) -0.0011(6)
C29 0.0172(6) 0.0339(8) 0.0417(9) 0.0139(7) -0.0047(6) 0.0012(6)
C57 0.0190(7) 0.0253(7) 0.0362(8) 0.0001(6) -0.0004(6) 0.0019(6)
C42 0.0178(7) 0.0315(8) 0.0441(9) 0.0044(7) -0.0006(6) 0.0016(6)
C30 0.0180(6) 0.0259(7) 0.0378(8) 0.0115(6) -0.0008(6) 0.0007(5)
C10 0.0197(7) 0.0314(8) 0.0267(7) 0.0028(6) 0.0017(5) -0.0016(6)
C8 0.0229(7) 0.0286(8) 0.0306(7) 0.0023(6) -0.0009(6) 0.0034(6)
C5 0.0209(7) 0.0284(8) 0.0280(7) 0.0028(6) 0.0000(6) -0.0006(6)
C4 0.0232(7) 0.0302(8) 0.0342(8) 0.0017(6) -0.0015(6) 0.0018(6)
C55 0.0200(7) 0.0248(8) 0.0477(9) 0.0078(7) -0.0048(6) 0.0031(6)
C3 0.0220(7) 0.0359(9) 0.0375(8) 0.0043(7) -0.0046(6) 0.0020(6)
C48 0.0237(7) 0.0304(8) 0.0460(9) 0.0031(7) -0.0009(6) 0.0005(6)
C58 0.0208(7) 0.0263(8) 0.0482(9) -0.0061(7) -0.0008(6) 0.0024(6)
C2 0.0236(7) 0.0420(9) 0.0307(8) 0.0034(7) -0.0043(6) -0.0030(6)
C78 0.0244(7) 0.0313(8) 0.0426(9) 0.0050(7) 0.0074(6) 0.0098(6)
C75 0.0280(8) 0.0202(7) 0.0549(10) 0.0035(7) 0.0129(7) 0.0012(6)
C38 0.0247(7) 0.0319(9) 0.0569(11) 0.0146(8) 0.0040(7) 0.0043(6)
F8 0.055(12) 0.030(6) 0.078(13) 0.023(7) 0.039(11) 0.007(7)
C76 0.0366(9) 0.0446(10) 0.0241(7) 0.0014(6) 0.0039(6) 0.0126(7)
C11 0.0173(5) 0.0215(9) 0.040(2) 0.0029(18) -0.0005(8) -0.0007(6)
C44 0.0345(9) 0.0297(9) 0.0502(10) 0.0117(7) 0.0051(7) 0.0026(7)
C51 0.0564(11) 0.0244(8) 0.0288(8) 0.0039(6) -0.0019(7) 0.0072(7)
C68 0.0161(7) 0.0261(8) 0.0602(11) -0.0088(7) -0.0002(7) 0.0003(6)
F9 0.095(2) 0.121(2) 0.0398(10) 0.0000(11) 0.0259(11) -0.0209(15)
C22 0.0239(7) 0.0398(9) 0.0396(9) -0.0065(7) 0.0024(6) -0.0035(6)
C41 0.0210(7) 0.0412(10) 0.0470(10) -0.0006(8) 0.0008(7) 0.0002(6)
C40 0.0230(8) 0.0311(9) 0.0645(12) -0.0051(8) 0.0088(7) 0.0000(6)
F10 0.0557(13) 0.130(3) 0.0593(13) 0.0101(14) -0.0307(11) 0.0016(13)
C47 0.0286(8) 0.0350(10) 0.0595(12) -0.0069(8) 0.0019(8) -0.0004(7)
C60 0.0221(7) 0.0354(9) 0.0468(9) -0.0045(7) -0.0073(7) 0.0076(6)
C39 0.0274(8) 0.0284(9) 0.0738(13) 0.0136(8) 0.0094(8) 0.0062(6)
C69 0.0252(8) 0.0263(8) 0.0613(11) -0.0053(8) 0.0045(7) -0.0019(6)
C26 0.0254(8) 0.0541(11) 0.0321(8) -0.0030(7) 0.0045(6) 0.0058(7)
C16 0.0198(7) 0.053(2) 0.025(2) -0.0001(16) -0.0022(15) 0.0005(11)
C73 0.0242(8) 0.0349(10) 0.0631(12) -0.0116(8) -0.0057(8) 0.0044(7)
F11 0.0618(11) 0.0898(18) 0.104(2) 0.0253(15) 0.0102(13) 0.0336(12)
C71 0.0285(8) 0.0233(8) 0.0831(15) -0.0091(9) 0.0026(9) 0.0008(6)
C77 0.0460(10) 0.0423(10) 0.0341(8) 0.0149(7) 0.0019(7) 0.0026(8)
C52 0.0251(8) 0.0538(12) 0.0481(10) -0.0056(8) 0.0133(7) 0.0027(7)
C70 0.0308(9) 0.0286(9) 0.0711(13) -0.0014(8) 0.0066(8) -0.0010(7)
C59 0.0201(7) 0.0335(9) 0.0593(11) -0.0117(8) -0.0084(7) 0.0025(6)
B2 0.0192(8) 0.0346(9) 0.0254(8) 0.0061(7) 0.0004(6) 0.0043(6)
C25 0.0743(14) 0.0271(9) 0.0382(9) -0.0014(7) 0.0093(9) 0.0030(9)
C49 0.0281(8) 0.0350(10) 0.0653(12) -0.0096(9) 0.0005(8) -0.0050(7)
C45 0.0430(10) 0.0282(9) 0.0709(13) 0.0155(9) 0.0074(9) 0.0033(7)
C18 0.0378(9) 0.0331(9) 0.0606(12) 0.0037(8) 0.0062(8) 0.0057(7)
C46 0.0314(9) 0.0222(8) 0.0842(15) 0.0036(9) 0.0082(9) 0.0019(6)
C72 0.0272(8) 0.0332(10) 0.0713(13) -0.0196(9) -0.0051(8) 0.0035(7)
C12 0.0303(9) 0.0379(15) 0.042(3) 0.0014(18) -0.0028(18) 0.0071(9)
C21 0.0280(8) 0.0516(12) 0.0514(11) -0.0200(9) 0.0092(7) -0.0082(8)
F1 0.109(4) 0.099(3) 0.0303(14) 0.0240(15) -0.0191(17) -0.055(2)
F6 0.089(16) 0.056(5) 0.060(12) 0.009(6) 0.056(11) 0.002(6)
C23 0.0288(9) 0.0500(12) 0.0682(13) -0.0284(10) -0.0004(9) -0.0009(8)
C19 0.0487(12) 0.0301(10) 0.0896(17) 0.0017(10) 0.0212(11) 0.0052(8)
B1 0.016(5) 0.048(6) 0.037(7) 0.020(5) 0.008(4) 0.007(3)
F3 0.105(3) 0.0487(17) 0.0275(12) 0.0009(11) -0.0220(14) -0.0233(18)
C20 0.0366(10) 0.0369(11) 0.0835(16) -0.0214(10) 0.0223(10) -0.0077(8)
C15 0.0188(13) 0.072(3) 0.031(2) -0.0080(16) -0.0058(12) 0.0039(13)
C50 0.0535(12) 0.0843(17) 0.0218(8) 0.0081(9) 0.0000(8) 0.0230(11)
C14 0.0200(13) 0.056(3) 0.042(3) -0.021(2) 0.0014(17) 0.0014(18)
C13 0.0276(16) 0.040(3) 0.056(5) -0.010(3) -0.004(3) 0.0063(19)
C24 0.0460(11) 0.108(2) 0.0278(9) 0.0036(10) 0.0031(8) 0.0236(12)
B3 0.0349(10) 0.0701(16) 0.0314(10) 0.0045(10) -0.0040(8) 0.0107(10)
F2 0.0317(14) 0.094(3) 0.101(3) -0.011(2) -0.0256(16) 0.0183(14)
F13 0.132(11) 0.093(5) 0.0268(19) 0.012(2) 0.010(4) -0.032(5)
F6A 0.020(2) 0.040(3) 0.112(13) 0.012(6) 0.017(5) 0.0051(19)
F8A 0.058(6) 0.0347(17) 0.086(7) 0.011(3) 0.038(6) 0.002(3)
F7A 0.032(2) 0.035(2) 0.074(4) 0.014(3) 0.002(2) 0.0158(14)
F1A 0.059(2) 0.031(2) 0.051(3) 0.0031(15) 0.0199(17) 0.0120(19)
F3A 0.057(2) 0.096(3) 0.130(4) 0.067(3) 0.063(3) 0.041(2)
B1A 0.029(6) 0.043(6) 0.016(5) -0.004(4) -0.012(3) 0.005(4)
F4A 0.0521(17) 0.0448(14) 0.0501(17) 0.0032(12) -0.0251(14) 0.0175(12)
F2A 0.086(3) 0.061(2) 0.102(3) 0.036(2) 0.055(3) 0.0400(19)
F10A 0.106(7) 0.103(7) 0.034(3) -0.004(3) 0.002(4) 0.027(6)
F9A 0.055(4) 0.079(5) 0.073(5) 0.010(4) 0.029(4) 0.025(3)
F11A 0.0618(11) 0.0898(18) 0.104(2) 0.0253(15) 0.0102(13) 0.0336(12)
F15 0.032(6) 0.054(6) 0.093(14) -0.039(8) -0.040(7) 0.021(5)
F14 0.039(4) 0.072(9) 0.069(11) -0.009(9) -0.033(5) -0.018(5)
F17 0.088(6) 0.124(8) 0.047(5) -0.015(4) -0.047(4) 0.049(6)
F18 0.102(14) 0.055(7) 0.020(3) -0.002(3) -0.015(4) 0.041(9)
C63 0.026(3) 0.024(3) 0.045(6) 0.002(4) 0.001(4) -0.001(2)
C64 0.021(3) 0.024(3) 0.047(7) 0.002(5) -0.009(5) 0.001(2)
C65 0.023(3) 0.035(4) 0.049(7) -0.014(4) 0.001(4) 0.004(3)
C66 0.023(3) 0.048(5) 0.050(6) -0.011(5) 0.007(4) 0.005(3)
C67 0.0240(8) 0.034(3) 0.050(5) -0.004(2) 0.004(2) 0.0042(16)
C62A 0.0173(5) 0.0215(9) 0.040(2) 0.0029(18) -0.0005(8) -0.0007(6)
C56A 0.0208(7) 0.0214(7) 0.0485(9) 0.0029(6) -0.0009(6) 0.0017(6)
C63A 0.0205(15) 0.0204(16) 0.055(4) 0.008(3) 0.001(3) 0.0016(10)
C64A 0.0239(16) 0.0217(16) 0.074(5) 0.007(3) 0.001(3) 0.0019(11)
C65A 0.0218(19) 0.031(2) 0.066(6) -0.014(3) 0.003(4) 0.0009(13)
C66A 0.033(2) 0.044(3) 0.053(4) -0.018(3) 0.008(3) -0.0014(19)
C67A 0.0240(8) 0.034(3) 0.050(5) -0.004(2) 0.004(2) 0.0042(16)
C16A 0.0198(7) 0.053(2) 0.025(2) -0.0001(16) -0.0022(15) 0.0005(11)
C12A 0.0303(9) 0.0379(15) 0.042(3) 0.0014(18) -0.0028(18) 0.0071(9)
C15A 0.0188(13) 0.072(3) 0.031(2) -0.0080(16) -0.0058(12) 0.0039(13)
C14A 0.030(5) 0.039(7) 0.045(14) -0.008(8) -0.003(9) 0.004(4)
C13A 0.032(6) 0.042(9) 0.076(19) 0.002(9) 0.002(10) 0.011(6)
C11A 0.0173(5) 0.0215(9) 0.040(2) 0.0029(18) -0.0005(8) -0.0007(6)
C62B 0.0173(5) 0.0215(9) 0.040(2) 0.0029(18) -0.0005(8) -0.0007(6)

loop_
_atom_type_symbol
_atom_type_description
_atom_type_scat_dispersion_real
_atom_type_scat_dispersion_imag
_atom_type_scat_source
C C 0.0181 0.0091 'International Tables Vol C Tables 4.2.6.8 and 6.1.1.4'
H H 0.0000 0.0000 'International Tables Vol C Tables 4.2.6.8 and 6.1.1.4'
B B 0.0090 0.0039 'International Tables Vol C Tables 4.2.6.8 and 6.1.1.4'
F F 0.0727 0.0534 'International Tables Vol C Tables 4.2.6.8 and 6.1.1.4'
N N 0.0311 0.0180 'International Tables Vol C Tables 4.2.6.8 and 6.1.1.4'

loop_
_exptl_crystal_face_index_h
_exptl_crystal_face_index_k
_exptl_crystal_face_index_l
_exptl_crystal_face_perp_dist
-3 9 7 0.1140
3 -1 10 0.1425
-2 12 -9 0.1336
-2 -8 -7 0.1398
0 -14 1 0.0363
3 -1 -12 0.1334
-3 1 12 0.1103
1 -13 -3 0.0433
0 -13 -5 0.0392
0 -14 1 0.0309
0 13 -9 0.0679
-2 -11 8 0.0779
0 3 -15 0.0959
4 4 -10 0.1406
-3 -1 13 0.0883
0 -1 14 0.1096
5 0 -7 0.1539
0 14 0 0.0134

loop_
_geom_angle_atom_site_label_1
_geom_angle_atom_site_label_2
_geom_angle_atom_site_label_3
_geom_angle
_geom_angle_site_symmetry_1
_geom_angle_site_symmetry_3
_geom_angle_publ_flag
C53 N5 C75 112.48(12) . . ?
C53 N5 C76 112.27(12) . . ?
C53 N5 H5 99.3(14) . . ?
C75 N5 C76 111.52(13) . . ?
C75 N5 H5 113.1(15) . . ?
C76 N5 H5 107.6(14) . . ?
C61 N6 C78 112.99(13) . . ?
C61 N6 C77 112.02(13) . . ?
C61 N6 H5 97.9(12) . . ?
C78 N6 C77 111.64(13) . . ?
C78 N6 H5 109.7(12) . . ?
C77 N6 H5 111.9(13) . . ?
C35 N4 C51 112.07(12) . . ?
C35 N4 C52 113.90(13) . . ?
C35 N4 H4 97.4(13) . . ?
C51 N4 C52 111.48(15) . . ?
C51 N4 H4 110.6(14) . . ?
C52 N4 H4 110.6(13) . . ?
C9 N2 C26 113.63(14) . . ?
C9 N2 C25 111.11(13) . . ?
C9 N2 H2 100.2(16) . . ?
C26 N2 C25 111.37(16) . . ?
C26 N2 H2 112.1(17) . . ?
C25 N2 H2 107.7(17) . . ?
C27 N3 C49 112.60(13) . . ?
C27 N3 C50 112.75(15) . . ?
C27 N3 H4 97.7(14) . . ?
C49 N3 C50 111.88(16) . . ?
C49 N3 H4 111.6(14) . . ?
C50 N3 H4 109.5(14) . . ?
C1 N1 C23 112.24(14) . . ?
C1 N1 C24 112.84(18) . . ?
C1 N1 H2 98.2(13) . . ?
C23 N1 H2 108.1(14) . . ?
C24 N1 C23 112.29(18) . . ?
C24 N1 H2 112.3(14) . . ?
C36 C35 N4 118.45(12) . . ?
C34 C35 N4 120.23(13) . . ?
C34 C35 C36 121.30(14) . . ?
C36 C27 N3 118.67(13) . . ?
C28 C27 N3 120.32(13) . . ?
C28 C27 C36 121.01(15) . . ?
C53 C74 C61 123.67(14) . . ?
C53 C74 C57 117.92(13) . . ?
C61 C74 C57 118.41(13) . . ?
C35 C36 C27 123.33(14) . . ?
C35 C36 C31 118.32(12) . . ?
C31 C36 C27 118.34(13) . . ?
C35 C34 H34 120.2 . . ?
C35 C34 C33 119.61(13) . . ?
C33 C34 H34 120.2 . . ?
C74 C53 N5 118.86(12) . . ?
C54 C53 N5 119.74(13) . . ?
C54 C53 C74 121.40(14) . . ?
C31 C32 C43 122.21(13) . . ?
C33 C32 C31 119.50(14) . . ?
C33 C32 C43 117.49(13) . . ?
C74 C61 N6 118.37(13) . . ?
C60 C61 N6 120.79(14) . . ?
C60 C61 C74 120.84(15) . . ?
C36 C31 C32 118.53(13) . . ?
C36 C31 C30 118.60(13) . . ?
C32 C31 C30 122.86(14) . . ?
C34 C33 H33 119.1 . . ?
C32 C33 C34 121.75(13) . . ?
C32 C33 H33 119.1 . . ?
C53 C54 H54 120.1 . . ?
C53 C54 C55 119.72(14) . . ?
C55 C54 H54 120.1 . . ?
C6 C7 H7 119.0 . . ?
C6 C7 C8 122.08(13) . . ?
C8 C7 H7 119.0 . . ?
C42 C37 C30 119.95(14) . . ?
C42 C37 C38 118.84(17) . . ?
C38 C37 C30 120.91(16) . . ?
C27 C28 H28 120.1 . . ?
C27 C28 C29 119.87(14) . . ?
C29 C28 H28 120.1 . . ?
C7 C6 C17 116.36(13) . . ?
C7 C6 C5 119.58(14) . . ?
C5 C6 C17 123.75(14) . . ?
C10 C1 N1 118.51(14) . . ?
C2 C1 N1 120.49(14) . . ?
C2 C1 C10 121.00(15) . . ?
C10 C9 N2 118.76(13) . . ?
C8 C9 N2 119.68(14) . . ?
C8 C9 C10 121.53(14) . . ?
C48 C43 C32 122.36(15) . . ?
C48 C43 C44 118.89(16) . . ?
C44 C43 C32 118.52(16) . . ?
C22 C17 C6 120.36(16) . . ?
C22 C17 C18 118.88(17) . . ?
C18 C17 C6 120.60(16) . . ?
C28 C29 H29 119.0 . . ?
C30 C29 C28 121.94(14) . . ?
C30 C29 H29 119.0 . . ?
C74 C57 C58 118.64(14) . . ?
C74 C57 C56A 118.49(13) . . ?
C58 C57 C56A 122.87(15) . . ?
C37 C42 H42 119.6 . . ?
C41 C42 C37 120.76(16) . . ?
C41 C42 H42 119.6 . . ?
C31 C30 C37 123.09(13) . . ?
C29 C30 C31 118.76(15) . . ?
C29 C30 C37 117.66(14) . . ?
C1 C10 C5 118.28(14) . . ?
C9 C10 C1 123.24(15) . . ?
C9 C10 C5 118.46(13) . . ?
C7 C8 H8 120.2 . . ?
C9 C8 C7 119.61(14) . . ?
C9 C8 H8 120.2 . . ?
C6 C5 C10 118.11(14) . . ?
C6 C5 C4 123.25(14) . . ?
C4 C5 C10 118.64(13) . . ?
C5 C4 C11 125.2(4) . . ?
C5 C4 C11A 122.3(4) . . ?
C3 C4 C5 118.67(15) . . ?
C3 C4 C11 116.2(4) . . ?
C3 C4 C11A 117.7(4) . . ?
C54 C55 H55 118.5(14) . . ?
C56A C55 C54 121.82(14) . . ?
C56A C55 H55 119.5(14) . . ?
C4 C3 H3 119.0 . . ?
C4 C3 C2 122.01(15) . . ?
C2 C3 H3 119.0 . . ?
C43 C48 H48 120.0 . . ?
C43 C48 C47 120.09(18) . . ?
C47 C48 H48 120.0 . . ?
C57 C58 C68 122.91(15) . . ?
C59 C58 C57 119.39(15) . . ?
C59 C58 C68 117.19(14) . . ?
C1 C2 C3 119.98(14) . . ?
C1 C2 H2A 120.0 . . ?
C3 C2 H2A 120.0 . . ?
N6 C78 H78A 109.5 . . ?
N6 C78 H78B 109.5 . . ?
N6 C78 H78C 109.5 . . ?
H78A C78 H78B 109.5 . . ?
H78A C78 H78C 109.5 . . ?
H78B C78 H78C 109.5 . . ?
N5 C75 H75A 109.5 . . ?
N5 C75 H75B 109.5 . . ?
N5 C75 H75C 109.5 . . ?
H75A C75 H75B 109.5 . . ?
H75A C75 H75C 109.5 . . ?
H75B C75 H75C 109.5 . . ?
C37 C38 H38 119.9 . . ?
C39 C38 C37 120.21(18) . . ?
C39 C38 H38 119.9 . . ?
N5 C76 H76A 109.5 . . ?
N5 C76 H76B 109.5 . . ?
N5 C76 H76C 109.5 . . ?
H76A C76 H76B 109.5 . . ?
H76A C76 H76C 109.5 . . ?
H76B C76 H76C 109.5 . . ?
C16A C11 C4 114.2(16) . . ?
C16A C11 C12A 128.3(16) . . ?
C12A C11 C4 116.6(14) . . ?
C43 C44 H44 119.5 . . ?
C45 C44 C43 121.03(19) . . ?
C45 C44 H44 119.5 . . ?
N4 C51 H51A 109.5 . . ?
N4 C51 H51B 109.5 . . ?
N4 C51 H51C 109.5 . . ?
H51A C51 H51B 109.5 . . ?
H51A C51 H51C 109.5 . . ?
H51B C51 H51C 109.5 . . ?
C69 C68 C58 119.45(16) . . ?
C69 C68 C73 119.14(18) . . ?
C73 C68 C58 121.12(19) . . ?
C17 C22 H22 119.9 . . ?
C17 C22 C21 120.1(2) . . ?
C21 C22 H22 119.9 . . ?
C42 C41 H41 120.1 . . ?
C40 C41 C42 119.86(19) . . ?
C40 C41 H41 120.1 . . ?
C41 C40 H40 120.1 . . ?
C39 C40 C41 119.85(18) . . ?
C39 C40 H40 120.1 . . ?
C48 C47 H47 119.7 . . ?
C46 C47 C48 120.53(19) . . ?
C46 C47 H47 119.7 . . ?
C61 C60 H60 120.0 . . ?
C61 C60 C59 120.02(15) . . ?
C59 C60 H60 120.0 . . ?
C38 C39 H39 119.8 . . ?
C40 C39 C38 120.43(17) . . ?
C40 C39 H39 119.8 . . ?
C68 C69 H69 119.6 . . ?
C68 C69 C70 120.72(18) . . ?
C70 C69 H69 119.6 . . ?
N2 C26 H26A 109.5 . . ?
N2 C26 H26B 109.5 . . ?
N2 C26 H26C 109.5 . . ?
H26A C26 H26B 109.5 . . ?
H26A C26 H26C 109.5 . . ?
H26B C26 H26C 109.5 . . ?
C15 C16 H16 118.3 . . ?
C11A C16 H16 118.3 . . ?
C11A C16 C15 123.5(6) . . ?
C68 C73 H73 120.1 . . ?
C68 C73 C72 119.7(2) . . ?
C72 C73 H73 120.1 . . ?
C70 C71 H71 120.2 . . ?
C72 C71 H71 120.2 . . ?
C72 C71 C70 119.54(19) . . ?
N6 C77 H77A 109.5 . . ?
N6 C77 H77B 109.5 . . ?
N6 C77 H77C 109.5 . . ?
H77A C77 H77B 109.5 . . ?
H77A C77 H77C 109.5 . . ?
H77B C77 H77C 109.5 . . ?
N4 C52 H52A 109.5 . . ?
N4 C52 H52B 109.5 . . ?
N4 C52 H52C 109.5 . . ?
H52A C52 H52B 109.5 . . ?
H52A C52 H52C 109.5 . . ?
H52B C52 H52C 109.5 . . ?
C69 C70 H70 120.0 . . ?
C71 C70 C69 120.1(2) . . ?
C71 C70 H70 120.0 . . ?
C58 C59 C60 121.65(15) . . ?
C58 C59 H59 119.2 . . ?
C60 C59 H59 119.2 . . ?
F8 B2 F7 107.7(11) . . ?
F8 B2 F6A 108.6(16) . . ?
F8 B2 F17 119(2) . . ?
F6 B2 F14 103.2(17) . . ?
F6 B2 F18 108.4(18) . . ?
F13 B2 F8A 103.1(9) . . ?
F6A B2 F7 105.0(12) . . ?
F7A B2 F6 121.1(6) . . ?
F7A B2 F14 105.4(8) . . ?
F7A B2 F18 108.7(8) . . ?
F15 B2 F13 112.8(16) . . ?
F15 B2 F8A 107.9(16) . . ?
F14 B2 F18 109.5(16) . . ?
F17 B2 F7 103.5(11) . . ?
F17 B2 F6A 111.6(15) . . ?
N2 C25 H25A 109.5 . . ?
N2 C25 H25B 109.5 . . ?
N2 C25 H25C 109.5 . . ?
H25A C25 H25B 109.5 . . ?
H25A C25 H25C 109.5 . . ?
H25B C25 H25C 109.5 . . ?
N3 C49 H49A 109.5 . . ?
N3 C49 H49B 109.5 . . ?
N3 C49 H49C 109.5 . . ?
H49A C49 H49B 109.5 . . ?
H49A C49 H49C 109.5 . . ?
H49B C49 H49C 109.5 . . ?
C44 C45 H45 120.0 . . ?
C44 C45 C46 119.92(19) . . ?
C46 C45 H45 120.0 . . ?
C17 C18 H18 119.6 . . ?
C19 C18 C17 120.8(2) . . ?
C19 C18 H18 119.6 . . ?
C47 C46 H46 120.2 . . ?
C45 C46 C47 119.53(18) . . ?
C45 C46 H46 120.2 . . ?
C73 C72 H72 119.6 . . ?
C71 C72 C73 120.78(19) . . ?
C71 C72 H72 119.6 . . ?
C13 C12 H12 120.4 . . ?
C13 C12 C11A 119.2(7) . . ?
C11A C12 H12 120.4 . . ?
C22 C21 H21 119.9 . . ?
C20 C21 C22 120.2(2) . . ?
C20 C21 H21 119.9 . . ?
N1 C23 H23A 109.5 . . ?
N1 C23 H23B 109.5 . . ?
N1 C23 H23C 109.5 . . ?
H23A C23 H23B 109.5 . . ?
H23A C23 H23C 109.5 . . ?
H23B C23 H23C 109.5 . . ?
C18 C19 H19 119.9 . . ?
C20 C19 C18 120.2(2) . . ?
C20 C19 H19 119.9 . . ?
F1 B1 F4 112.2(11) . . ?
F1 B1 F2A 107.5(17) . . ?
F2 B1 F4 108.3(17) . . ?
F2 B1 F1 110.8(9) . . ?
F2 B1 F2A 108.8(11) . . ?
F2A B1 F4 109.1(9) . . ?
C21 C20 H20 120.1 . . ?
C19 C20 C21 119.80(19) . . ?
C19 C20 H20 120.1 . . ?
C16 C15 H15 119.7 . . ?
C16 C15 C14 120.6(4) . . ?
C14 C15 H15 119.7 . . ?
N3 C50 H50A 109.5 . . ?
N3 C50 H50B 109.5 . . ?
N3 C50 H50C 109.5 . . ?
H50A C50 H50B 109.5 . . ?
H50A C50 H50C 109.5 . . ?
H50B C50 H50C 109.5 . . ?
C15 C14 H14 120.3 . . ?
C15 C14 C13 119.3(5) . . ?
C13 C14 H14 120.3 . . ?
C12 C13 C14 120.2(6) . . ?
C12 C13 H13 119.9 . . ?
C14 C13 H13 119.9 . . ?
N1 C24 H24A 109.5 . . ?
N1 C24 H24B 109.5 . . ?
N1 C24 H24C 109.5 . . ?
H24A C24 H24B 109.5 . . ?
H24A C24 H24C 109.5 . . ?
H24B C24 H24C 109.5 . . ?
F12 B3 F9A 111.7(4) . . ?
F9 B3 F12 108.8(2) . . ?
F9 B3 F11 111.9(3) . . ?
F10 B3 F12 106.5(2) . . ?
F10 B3 F9 112.8(3) . . ?
F10 B3 F11 108.0(3) . . ?
F11 B3 F12 108.4(2) . . ?
F10A B3 F12 114.0(5) . . ?
F10A B3 F9A 104.5(6) . . ?
F11A B3 F12 101.7(5) . . ?
F11A B3 F10A 109.2(7) . . ?
F11A B3 F9A 116.2(6) . . ?
F1A B1A F3 111.4(11) . . ?
F1A B1A F3A 109.2(16) . . ?
F1A B1A F4A 108.6(10) . . ?
F3A B1A F3 111.3(10) . . ?
F4A B1A F3 108.2(16) . . ?
F4A B1A F3A 108.1(10) . . ?
C64 C63 H63 120.2 . . ?
C64 C63 C62B 119.7(10) . . ?
C62B C63 H63 120.2 . . ?
C63 C64 H64 120.0 . . ?
C65 C64 C63 120.1(9) . . ?
C65 C64 H64 120.0 . . ?
C64 C65 H65 119.9 . . ?
C66 C65 C64 120.2(9) . . ?
C66 C65 H65 119.9 . . ?
C65 C66 H66 120.1 . . ?
C65 C66 C67 119.7(10) . . ?
C67 C66 H66 120.1 . . ?
C66 C67 H67 119.4 . . ?
C62B C67 C66 121.3(12) . . ?
C62B C67 H67 119.4 . . ?
C63A C62A C56A 123.5(7) . . ?
C63A C62A C67A 119.2(5) . . ?
C67A C62A C56A 116.7(7) . . ?
C57 C56A C62A 125.3(2) . . ?
C57 C56A C62B 117.4(4) . . ?
C55 C56A C57 118.94(15) . . ?
C55 C56A C62A 115.6(2) . . ?
C55 C56A C62B 120.7(4) . . ?
C62A C63A H63A 120.0 . . ?
C62A C63A C64A 120.1(6) . . ?
C64A C63A H63A 120.0 . . ?
C63A C64A H64A 120.2 . . ?
C65A C64A C63A 119.6(5) . . ?
C65A C64A H64A 120.2 . . ?
C64A C65A H65A 119.7 . . ?
C64A C65A C66A 120.5(5) . . ?
C66A C65A H65A 119.7 . . ?
C65A C66A H66A 119.5 . . ?
C65A C66A C67A 121.0(6) . . ?
C67A C66A H66A 119.5 . . ?
C62A C67A H67A 120.2 . . ?
C66A C67A C62A 119.6(6) . . ?
C66A C67A H67A 120.2 . . ?
C11 C16A H16A 122.5 . . ?
C11 C16A C15A 115.0(18) . . ?
C15A C16A H16A 122.5 . . ?
C11 C12A H12A 122.1 . . ?
C13A C12A C11 115.8(15) . . ?
C13A C12A H12A 122.1 . . ?
C16A C15A H15A 121.1 . . ?
C14A C15A C16A 117.9(15) . . ?
C14A C15A H15A 121.1 . . ?
C15A C14A H14A 118.4 . . ?
C13A C14A C15A 123(2) . . ?
C13A C14A H14A 118.4 . . ?
C12A C13A H13A 120.3 . . ?
C14A C13A C12A 119(2) . . ?
C14A C13A H13A 120.3 . . ?
C16 C11A C4 127.9(9) . . ?
C16 C11A C12 117.0(7) . . ?
C12 C11A C4 115.0(11) . . ?
C63 C62B C56A 114.4(12) . . ?
C67 C62B C63 119.0(12) . . ?
C67 C62B C56A 126.3(11) . . ?

loop_
_geom_bond_atom_site_label_1
_geom_bond_atom_site_label_2
_geom_bond_distance
_geom_bond_site_symmetry_2
_geom_bond_publ_flag
N5 C53 1.4579(19) . ?
N5 C75 1.480(2) . ?
N5 C76 1.4860(19) . ?
N5 H5 1.21(3) . ?
N6 C61 1.460(2) . ?
N6 C78 1.478(2) . ?
N6 C77 1.480(2) . ?
N6 H5 1.38(3) . ?
F4 B1 1.42(2) . ?
F7 B2 1.446(7) . ?
N4 C35 1.4632(19) . ?
N4 C51 1.479(2) . ?
N4 C52 1.481(2) . ?
N4 H4 1.30(3) . ?
N2 C9 1.471(2) . ?
N2 C26 1.480(2) . ?
N2 C25 1.486(2) . ?
N2 H2 1.16(3) . ?
N3 C27 1.461(2) . ?
N3 C49 1.480(2) . ?
N3 C50 1.486(2) . ?
N3 H4 1.26(3) . ?
N1 C1 1.471(2) . ?
N1 C23 1.478(3) . ?
N1 C24 1.471(3) . ?
N1 H2 1.43(3) . ?
C35 C36 1.4299(19) . ?
C35 C34 1.373(2) . ?
F12 B3 1.409(3) . ?
C27 C36 1.4322(19) . ?
C27 C28 1.364(2) . ?
C74 C53 1.428(2) . ?
C74 C61 1.433(2) . ?
C74 C57 1.433(2) . ?
C36 C31 1.431(2) . ?
C34 H34 0.9500 . ?
C34 C33 1.403(2) . ?
C53 C54 1.366(2) . ?
C32 C31 1.4395(19) . ?
C32 C33 1.377(2) . ?
C32 C43 1.490(2) . ?
C61 C60 1.370(2) . ?
C31 C30 1.440(2) . ?
C33 H33 0.9500 . ?
C54 H54 0.9500 . ?
C54 C55 1.396(2) . ?
C7 H7 0.9500 . ?
C7 C6 1.378(2) . ?
C7 C8 1.403(2) . ?
C37 C42 1.395(3) . ?
C37 C30 1.489(2) . ?
C37 C38 1.398(2) . ?
C28 H28 0.9500 . ?
C28 C29 1.399(3) . ?
C6 C17 1.490(2) . ?
C6 C5 1.439(2) . ?
C1 C10 1.427(2) . ?
C1 C2 1.367(2) . ?
C9 C10 1.427(2) . ?
C9 C8 1.366(2) . ?
C43 C48 1.391(3) . ?
C43 C44 1.392(2) . ?
C17 C22 1.389(3) . ?
C17 C18 1.392(3) . ?
C29 H29 0.9500 . ?
C29 C30 1.380(2) . ?
C57 C58 1.436(2) . ?
C57 C56A 1.441(2) . ?
C42 H42 0.9500 . ?
C42 C41 1.391(3) . ?
C10 C5 1.445(2) . ?
C8 H8 0.9500 . ?
C5 C4 1.440(2) . ?
C4 C3 1.378(2) . ?
C4 C11 1.491(9) . ?
C4 C11A 1.505(11) . ?
C55 C56A 1.376(2) . ?
C55 H55 0.95(2) . ?
C3 H3 0.9500 . ?
C3 C2 1.405(3) . ?
C48 H48 0.9500 . ?
C48 C47 1.393(3) . ?
C58 C68 1.494(2) . ?
C58 C59 1.379(2) . ?
C2 H2A 0.9500 . ?
C78 H78A 0.9800 . ?
C78 H78B 0.9800 . ?
C78 H78C 0.9800 . ?
C75 H75A 0.9800 . ?
C75 H75B 0.9800 . ?
C75 H75C 0.9800 . ?
C38 H38 0.9500 . ?
C38 C39 1.392(3) . ?
F8 B2 1.318(12) . ?
C76 H76A 0.9800 . ?
C76 H76B 0.9800 . ?
C76 H76C 0.9800 . ?
C11 C16A 1.22(3) . ?
C11 C12A 1.46(2) . ?
C44 H44 0.9500 . ?
C44 C45 1.386(3) . ?
C51 H51A 0.9800 . ?
C51 H51B 0.9800 . ?
C51 H51C 0.9800 . ?
C68 C69 1.384(3) . ?
C68 C73 1.398(3) . ?
F9 B3 1.352(3) . ?
C22 H22 0.9500 . ?
C22 C21 1.398(3) . ?
C41 H41 0.9500 . ?
C41 C40 1.390(3) . ?
C40 H40 0.9500 . ?
C40 C39 1.383(3) . ?
F10 B3 1.337(3) . ?
C47 H47 0.9500 . ?
C47 C46 1.387(3) . ?
C60 H60 0.9500 . ?
C60 C59 1.403(3) . ?
C39 H39 0.9500 . ?
C69 H69 0.9500 . ?
C69 C70 1.398(3) . ?
C26 H26A 0.9800 . ?
C26 H26B 0.9800 . ?
C26 H26C 0.9800 . ?
C16 H16 0.9500 . ?
C16 C15 1.367(8) . ?
C16 C11A 1.333(18) . ?
C73 H73 0.9500 . ?
C73 C72 1.399(3) . ?
F11 B3 1.387(3) . ?
C71 H71 0.9500 . ?
C71 C70 1.385(3) . ?
C71 C72 1.380(4) . ?
C77 H77A 0.9800 . ?
C77 H77B 0.9800 . ?
C77 H77C 0.9800 . ?
C52 H52A 0.9800 . ?
C52 H52B 0.9800 . ?
C52 H52C 0.9800 . ?
C70 H70 0.9500 . ?
C59 H59 0.9500 . ?
B2 F6 1.343(8) . ?
B2 F13 1.393(5) . ?
B2 F6A 1.376(6) . ?
B2 F8A 1.398(8) . ?
B2 F7A 1.334(12) . ?
B2 F15 1.328(6) . ?
B2 F14 1.344(10) . ?
B2 F17 1.317(7) . ?
B2 F18 1.407(6) . ?
C25 H25A 0.9800 . ?
C25 H25B 0.9800 . ?
C25 H25C 0.9800 . ?
C49 H49A 0.9800 . ?
C49 H49B 0.9800 . ?
C49 H49C 0.9800 . ?
C45 H45 0.9500 . ?
C45 C46 1.386(3) . ?
C18 H18 0.9500 . ?
C18 C19 1.386(3) . ?
C46 H46 0.9500 . ?
C72 H72 0.9500 . ?
C12 H12 0.9500 . ?
C12 C13 1.386(10) . ?
C12 C11A 1.478(14) . ?
C21 H21 0.9500 . ?
C21 C20 1.384(4) . ?
F1 B1 1.364(17) . ?
C23 H23A 0.9800 . ?
C23 H23B 0.9800 . ?
C23 H23C 0.9800 . ?
C19 H19 0.9500 . ?
C19 C20 1.379(4) . ?
B1 F2 1.335(16) . ?
B1 F2A 1.38(2) . ?
F3 B1A 1.387(14) . ?
C20 H20 0.9500 . ?
C15 H15 0.9500 . ?
C15 C14 1.385(7) . ?
C50 H50A 0.9800 . ?
C50 H50B 0.9800 . ?
C50 H50C 0.9800 . ?
C14 H14 0.9500 . ?
C14 C13 1.388(7) . ?
C13 H13 0.9500 . ?
C24 H24A 0.9800 . ?
C24 H24B 0.9800 . ?
C24 H24C 0.9800 . ?
B3 F10A 1.354(8) . ?
B3 F9A 1.410(7) . ?
B3 F11A 1.254(9) . ?
F1A B1A 1.33(2) . ?
F3A B1A 1.375(17) . ?
B1A F4A 1.362(19) . ?
C63 H63 0.9500 . ?
C63 C64 1.412(16) . ?
C63 C62B 1.414(17) . ?
C64 H64 0.9500 . ?
C64 C65 1.379(10) . ?
C65 H65 0.9500 . ?
C65 C66 1.362(15) . ?
C66 H66 0.9500 . ?
C66 C67 1.43(2) . ?
C67 H67 0.9500 . ?
C67 C62B 1.34(2) . ?
C62A C56A 1.454(4) . ?
C62A C63A 1.397(12) . ?
C62A C67A 1.397(14) . ?
C56A C62B 1.588(12) . ?
C63A H63A 0.9500 . ?
C63A C64A 1.397(10) . ?
C64A H64A 0.9500 . ?
C64A C65A 1.372(7) . ?
C65A H65A 0.9500 . ?
C65A C66A 1.373(9) . ?
C66A H66A 0.9500 . ?
C66A C67A 1.378(12) . ?
C67A H67A 0.9500 . ?
C16A H16A 0.9500 . ?
C16A C15A 1.52(3) . ?
C12A H12A 0.9500 . ?
C12A C13A 1.39(4) . ?
C15A H15A 0.9500 . ?
C15A C14A 1.38(2) . ?
C14A H14A 0.9500 . ?
C14A C13A 1.33(2) . ?
C13A H13A 0.9500 . ?

loop_
_geom_torsion_atom_site_label_1
_geom_torsion_atom_site_label_2
_geom_torsion_atom_site_label_3
_geom_torsion_atom_site_label_4
_geom_torsion
_geom_torsion_site_symmetry_1
_geom_torsion_site_symmetry_2
_geom_torsion_site_symmetry_3
_geom_torsion_site_symmetry_4
_geom_torsion_publ_flag
N5 C53 C54 C55 172.71(15) . . . . ?
N6 C61 C60 C59 177.77(17) . . . . ?
N4 C35 C36 C27 -6.6(2) . . . . ?
N4 C35 C36 C31 174.47(12) . . . . ?
N4 C35 C34 C33 177.80(13) . . . . ?
N2 C9 C10 C1 -8.8(2) . . . . ?
N2 C9 C10 C5 172.61(14) . . . . ?
N2 C9 C8 C7 -179.11(15) . . . . ?
N3 C27 C36 C35 0.7(2) . . . . ?
N3 C27 C36 C31 179.66(13) . . . . ?
N3 C27 C28 C29 171.83(14) . . . . ?
N1 C1 C10 C9 2.4(2) . . . . ?
N1 C1 C10 C5 -178.98(15) . . . . ?
N1 C1 C2 C3 171.47(16) . . . . ?
C35 C36 C31 C32 10.9(2) . . . . ?
C35 C36 C31 C30 -170.01(13) . . . . ?
C35 C34 C33 C32 4.5(2) . . . . ?
C27 C36 C31 C32 -168.12(13) . . . . ?
C27 C36 C31 C30 11.0(2) . . . . ?
C27 C28 C29 C30 5.8(2) . . . . ?
C74 C53 C54 C55 -7.5(2) . . . . ?
C74 C61 C60 C59 -3.1(3) . . . . ?
C74 C57 C58 C68 162.03(17) . . . . ?
C74 C57 C58 C59 -9.5(3) . . . . ?
C74 C57 C56A C55 -14.0(3) . . . . ?
C74 C57 C56A C62A 161.2(5) . . . . ?
C74 C57 C56A C62B 146.5(5) . . . . ?
C36 C35 C34 C33 -3.6(2) . . . . ?
C36 C27 C28 C29 -7.6(2) . . . . ?
C36 C31 C30 C37 158.88(14) . . . . ?
C36 C31 C30 C29 -12.8(2) . . . . ?
C34 C35 C36 C27 174.77(14) . . . . ?
C34 C35 C36 C31 -4.2(2) . . . . ?
C53 C74 C61 N6 -7.1(2) . . . . ?
C53 C74 C61 C60 173.79(16) . . . . ?
C53 C74 C57 C58 -167.66(15) . . . . ?
C53 C74 C57 C56A 12.3(2) . . . . ?
C53 C54 C55 C56A 5.9(3) . . . . ?
C32 C31 C30 C37 -22.0(2) . . . . ?
C32 C31 C30 C29 166.27(15) . . . . ?
C32 C43 C48 C47 175.53(15) . . . . ?
C32 C43 C44 C45 -174.78(16) . . . . ?
C61 C74 C53 N5 -1.1(2) . . . . ?
C61 C74 C53 C54 179.09(15) . . . . ?
C61 C74 C57 C58 11.6(2) . . . . ?
C61 C74 C57 C56A -168.44(15) . . . . ?
C61 C60 C59 C58 5.4(3) . . . . ?
C31 C32 C33 C34 2.4(2) . . . . ?
C31 C32 C43 C48 127.98(16) . . . . ?
C31 C32 C43 C44 -57.6(2) . . . . ?
C33 C32 C31 C36 -10.1(2) . . . . ?
C33 C32 C31 C30 170.80(15) . . . . ?
C33 C32 C43 C48 -62.4(2) . . . . ?
C33 C32 C43 C44 112.04(17) . . . . ?
C54 C55 C56A C57 4.9(3) . . . . ?
C54 C55 C56A C62A -170.7(5) . . . . ?
C54 C55 C56A C62B -154.9(6) . . . . ?
C7 C6 C17 C22 -54.8(2) . . . . ?
C7 C6 C17 C18 120.60(18) . . . . ?
C7 C6 C5 C10 -7.1(2) . . . . ?
C7 C6 C5 C4 173.59(16) . . . . ?
C37 C42 C41 C40 -0.2(2) . . . . ?
C37 C38 C39 C40 -0.6(3) . . . . ?
C28 C27 C36 C35 -179.79(14) . . . . ?
C28 C27 C36 C31 -0.9(2) . . . . ?
C28 C29 C30 C31 4.5(2) . . . . ?
C28 C29 C30 C37 -167.63(15) . . . . ?
C6 C7 C8 C9 3.6(3) . . . . ?
C6 C17 C22 C21 175.90(15) . . . . ?
C6 C17 C18 C19 -175.88(18) . . . . ?
C6 C5 C4 C3 166.31(16) . . . . ?
C6 C5 C4 C11 -13.7(8) . . . . ?
C6 C5 C4 C11A -27.4(7) . . . . ?
C1 C10 C5 C6 -169.28(15) . . . . ?
C1 C10 C5 C4 10.1(2) . . . . ?
C9 C10 C5 C6 9.4(2) . . . . ?
C9 C10 C5 C4 -171.30(15) . . . . ?
C43 C32 C31 C36 159.37(14) . . . . ?
C43 C32 C31 C30 -19.7(2) . . . . ?
C43 C32 C33 C34 -167.55(15) . . . . ?
C43 C48 C47 C46 -1.3(3) . . . . ?
C43 C44 C45 C46 -0.6(3) . . . . ?
C17 C6 C5 C10 166.17(15) . . . . ?
C17 C6 C5 C4 -13.1(3) . . . . ?
C17 C22 C21 C20 -0.2(3) . . . . ?
C17 C18 C19 C20 0.2(3) . . . . ?
C57 C74 C53 N5 178.06(13) . . . . ?
C57 C74 C53 C54 -1.7(2) . . . . ?
C57 C74 C61 N6 173.77(14) . . . . ?
C57 C74 C61 C60 -5.4(2) . . . . ?
C57 C58 C68 C69 -54.9(2) . . . . ?
C57 C58 C68 C73 131.30(19) . . . . ?
C57 C58 C59 C60 1.1(3) . . . . ?
C57 C56A C62B C63 143.6(8) . . . . ?
C57 C56A C62B C67 -42.3(13) . . . . ?
C42 C37 C30 C31 -49.9(2) . . . . ?
C42 C37 C30 C29 121.89(16) . . . . ?
C42 C37 C38 C39 2.2(2) . . . . ?
C42 C41 C40 C39 1.9(3) . . . . ?
C30 C37 C42 C41 -175.58(14) . . . . ?
C30 C37 C38 C39 175.92(15) . . . . ?
C10 C1 C2 C3 -7.8(3) . . . . ?
C10 C9 C8 C7 -1.1(2) . . . . ?
C10 C5 C4 C3 -13.0(2) . . . . ?
C10 C5 C4 C11 167.0(8) . . . . ?
C10 C5 C4 C11A 153.3(7) . . . . ?
C8 C7 C6 C17 -173.12(15) . . . . ?
C8 C7 C6 C5 0.6(3) . . . . ?
C8 C9 C10 C1 173.17(16) . . . . ?
C8 C9 C10 C5 -5.4(2) . . . . ?
C5 C6 C17 C22 131.71(17) . . . . ?
C5 C6 C17 C18 -52.9(2) . . . . ?
C5 C4 C3 C2 5.8(3) . . . . ?
C5 C4 C11 C16A -56.3(16) . . . . ?
C5 C4 C11 C12A 134.1(11) . . . . ?
C5 C4 C11A C16 -40.5(12) . . . . ?
C5 C4 C11A C12 134.9(5) . . . . ?
C4 C3 C2 C1 4.8(3) . . . . ?
C4 C11 C16A C15A -171.2(13) . . . . ?
C4 C11 C12A C13A 174(2) . . . . ?
C55 C56A C62B C63 -56.3(10) . . . . ?
C55 C56A C62B C67 117.9(11) . . . . ?
C3 C4 C11 C16A 123.6(13) . . . . ?
C3 C4 C11 C12A -45.9(13) . . . . ?
C3 C4 C11A C16 125.9(7) . . . . ?
C3 C4 C11A C12 -58.6(9) . . . . ?
C48 C43 C44 C45 -0.2(3) . . . . ?
C48 C47 C46 C45 0.5(3) . . . . ?
C58 C57 C56A C55 166.01(18) . . . . ?
C58 C57 C56A C62A -18.8(6) . . . . ?
C58 C57 C56A C62B -33.5(6) . . . . ?
C58 C68 C69 C70 -172.92(16) . . . . ?
C58 C68 C73 C72 173.58(16) . . . . ?
C2 C1 C10 C9 -178.29(16) . . . . ?
C2 C1 C10 C5 0.3(2) . . . . ?
C78 N6 C61 C74 124.98(15) . . . . ?
C78 N6 C61 C60 -55.9(2) . . . . ?
C75 N5 C53 C74 123.10(15) . . . . ?
C75 N5 C53 C54 -57.11(19) . . . . ?
C38 C37 C42 C41 -1.8(2) . . . . ?
C38 C37 C30 C31 136.49(16) . . . . ?
C38 C37 C30 C29 -51.7(2) . . . . ?
C76 N5 C53 C74 -110.15(15) . . . . ?
C76 N5 C53 C54 69.65(18) . . . . ?
C11 C4 C3 C2 -174.2(7) . . . . ?
C11 C16A C15A C14A -3(3) . . . . ?
C11 C12A C13A C14A -2(4) . . . . ?
C44 C43 C48 C47 1.2(2) . . . . ?
C44 C45 C46 C47 0.5(3) . . . . ?
C51 N4 C35 C36 -109.50(15) . . . . ?
C51 N4 C35 C34 69.14(18) . . . . ?
C68 C58 C59 C60 -170.97(19) . . . . ?
C68 C69 C70 C71 -0.9(3) . . . . ?
C68 C73 C72 C71 -0.7(3) . . . . ?
C22 C17 C18 C19 -0.4(3) . . . . ?
C22 C21 C20 C19 0.0(3) . . . . ?
C41 C40 C39 C38 -1.5(3) . . . . ?
C69 C68 C73 C72 -0.2(3) . . . . ?
C26 N2 C9 C10 121.77(16) . . . . ?
C26 N2 C9 C8 -60.2(2) . . . . ?
C16 C15 C14 C13 -0.2(8) . . . . ?
C73 C68 C69 C70 1.0(3) . . . . ?
C77 N6 C61 C74 -107.87(16) . . . . ?
C77 N6 C61 C60 71.3(2) . . . . ?
C52 N4 C35 C36 122.77(15) . . . . ?
C52 N4 C35 C34 -58.59(19) . . . . ?
C70 C71 C72 C73 0.8(3) . . . . ?
C59 C58 C68 C69 116.8(2) . . . . ?
C59 C58 C68 C73 -57.0(3) . . . . ?
C25 N2 C9 C10 -111.71(18) . . . . ?
C25 N2 C9 C8 66.3(2) . . . . ?
C49 N3 C27 C36 120.43(16) . . . . ?
C49 N3 C27 C28 -59.0(2) . . . . ?
C18 C17 C22 C21 0.4(3) . . . . ?
C18 C19 C20 C21 0.0(3) . . . . ?
C72 C71 C70 C69 -0.1(3) . . . . ?
C23 N1 C1 C10 120.74(18) . . . . ?
C23 N1 C1 C2 -58.5(2) . . . . ?
C15 C16 C11A C4 179.7(6) . . . . ?
C15 C16 C11A C12 4.4(11) . . . . ?
C15 C14 C13 C12 -0.8(10) . . . . ?
C50 N3 C27 C36 -111.83(16) . . . . ?
C50 N3 C27 C28 68.70(19) . . . . ?
C13 C12 C11A C4 178.8(6) . . . . ?
C13 C12 C11A C16 -5.2(11) . . . . ?
C24 N1 C1 C10 -111.17(18) . . . . ?
C24 N1 C1 C2 69.6(2) . . . . ?
C63 C64 C65 C66 -1.3(16) . . . . ?
C64 C63 C62B C67 1.5(18) . . . . ?
C64 C63 C62B C56A 176.1(9) . . . . ?
C64 C65 C66 C67 0.5(18) . . . . ?
C65 C66 C67 C62B 1(2) . . . . ?
C66 C67 C62B C63 -2(2) . . . . ?
C66 C67 C62B C56A -176.2(10) . . . . ?
C62A C63A C64A C65A 1.4(10) . . . . ?
C56A C57 C58 C68 -18.0(3) . . . . ?
C56A C57 C58 C59 170.48(18) . . . . ?
C56A C62A C63A C64A 170.8(5) . . . . ?
C56A C62A C67A C66A -172.7(6) . . . . ?
C63A C62A C56A C57 139.8(5) . . . . ?
C63A C62A C56A C55 -44.8(8) . . . . ?
C63A C62A C67A C66A -0.5(12) . . . . ?
C63A C64A C65A C66A -0.6(9) . . . . ?
C64A C65A C66A C67A -0.7(10) . . . . ?
C65A C66A C67A C62A 1.3(12) . . . . ?
C67A C62A C56A C57 -48.3(8) . . . . ?
C67A C62A C56A C55 127.0(5) . . . . ?
C67A C62A C63A C64A -0.8(11) . . . . ?
C16A C11 C12A C13A 6(3) . . . . ?
C16A C15A C14A C13A 7(3) . . . . ?
C12A C11 C16A C15A -3(3) . . . . ?
C15A C14A C13A C12A -4(4) . . . . ?
C11A C4 C3 C2 -161.2(7) . . . . ?
C11A C16 C15 C14 -1.8(9) . . . . ?
C11A C12 C13 C14 3.5(10) . . . . ?
C62B C63 C64 C65 0.3(17) . . . . ?

loop_
_exptl_oxdiff_crystal_face_indexfrac_h
_exptl_oxdiff_crystal_face_indexfrac_k
_exptl_oxdiff_crystal_face_indexfrac_l
_exptl_oxdiff_crystal_face_x
_exptl_oxdiff_crystal_face_y
_exptl_oxdiff_crystal_face_z
-3.3008 9.3081 6.6611 0.7598 0.6501 -0.0092
3.1456 -0.8270 10.4978 -0.0056 -0.0076 -1.0000
-2.0495 11.6865 -8.6619 -0.0628 0.7715 0.6332
-2.4503 -7.9927 -7.0179 0.0452 -0.5888 0.8070
-0.2520 -14.3372 1.3330 0.0787 -0.9904 0.1137
3.4276 -0.8356 -11.6673 -0.9812 -0.0786 0.1763
-3.4110 0.8312 11.7047 0.9804 0.0785 -0.1806
0.5063 -13.4575 -3.3076 -0.2243 -0.9407 0.2543
0.0577 -12.7775 -4.5994 -0.2143 -0.9000 0.3797
-0.4476 -14.1621 0.6669 0.0786 -0.9814 0.1753
0.1018 13.0389 -8.5521 -0.3632 0.8763 0.3165
-2.2632 -11.1770 8.0172 0.6501 -0.7598 -0.0092
-0.0419 2.8166 -14.6484 -0.6096 0.1475 0.7789
3.7824 3.5675 -10.3623 -0.9725 0.2325 0.0092
-2.8255 -0.7388 12.9730 0.9491 -0.0233 -0.3141
0.3260 -0.8770 14.4370 0.5621 -0.0124 -0.8270
4.6199 0.3781 -7.4692 -0.9726 0.0250 -0.2309
-0.1055 14.3118 -0.0886 0.0247 0.9909 -0.1324

loop_
_smtbx_masks_void_nr
_smtbx_masks_void_average_x
_smtbx_masks_void_average_y
_smtbx_masks_void_average_z
_smtbx_masks_void_volume
_smtbx_masks_void_count_electrons
_smtbx_masks_void_content
1 -0.189 0.500 1.000 541.1 160.1 '8 CH3OH'
2 0.500 0.500 0.500 7.3 0.0 ?
